data_4308734
loop_
_publ_author_name
'Nathalie Leclerc-Laronze'
'J\'er\^ome Marrot'
'Gilbert Herv\'e'

_publ_contact_author
;
Pr. G. Herv\'e
Institut Lavoisier, IREM, UMR 8637
Universit\'e de Versailles Saint-Quentin-en-Yvelines
45 Avenue des Etats Unis
78035 Versailles cedex
France
;
_publ_contact_author_email herve@chimie.uvsq.fr
_publ_contact_author_fax '(33) 1 39 25 43 81'
_publ_contact_author_phone '(33) 1 39 25 42 32'
_publ_section_title
;
Cation-Directed Synthesis of Tungstosilicates. 2. Synthesis, Structure, and
Characterization of the Open Wells-Dawson Anion
\a-[{K(H2O)2}(Si2W18O66)]15- and Its Transiton-Metal Derivatives
[{M(H2O)}(\m-H2O)2K(Si2W18O66)]13- and
[{M(H2O)}(\m-H2O)2K{M(H2O)4}(Si2W18O66)]11-
;
_journal_name_full 'Inorganic Chemistry'
_journal_page_first 1275
_journal_page_last 1281
_journal_paper_doi 10.1021/ic0486769
_journal_volume 44
_journal_year 2005
_chemical_formula_sum 'Co2 K12 O91 Si2 W18'
_chemical_formula_weight 5408.54
_chemical_name_systematic
;
?
;
_space_group_IT_number 14
_symmetry_cell_setting monoclinic
_symmetry_space_group_name_Hall '-P 2yn'
_symmetry_space_group_name_H-M 'P 1 21/n 1'
_atom_sites_solution_hydrogens geom
_atom_sites_solution_primary direct
_atom_sites_solution_secondary difmap
_audit_creation_method SHELXL-97
_cell_angle_alpha 90.00
_cell_angle_beta 96.6190(10)
_cell_angle_gamma 90.00
_cell_formula_units_Z 4
_cell_length_a 12.41700(10)
_cell_length_b 23.57020(10)
_cell_length_c 30.99450(10)
_cell_measurement_reflns_used 31220
_cell_measurement_temperature 293(2)
_cell_volume 9010.73(9)
_computing_cell_refinement 'Bruker SMART'
_computing_data_collection 'Bruker SMART'
_computing_data_reduction 'Bruker SAINT'
_computing_molecular_graphics 'Bruker SHELXTL'
_computing_publication_material 'Bruker SHELXTL'
_computing_structure_refinement 'SHELXL-97 (Sheldrick, 1997)'
_computing_structure_solution 'SHELXS-97 (Sheldrick, 1990)'
_diffrn_ambient_temperature 293(2)
_diffrn_detector_area_resol_mean 512x512
_diffrn_measured_fraction_theta_full 0.899
_diffrn_measured_fraction_theta_max 0.899
_diffrn_measurement_device_type 'CCD area detector'
_diffrn_measurement_method 'phi and omega scans'
_diffrn_radiation_monochromator graphite
_diffrn_radiation_source 'fine-focus sealed tube'
_diffrn_radiation_type MoK\a
_diffrn_radiation_wavelength 0.71073
_diffrn_reflns_av_R_equivalents 0.0854
_diffrn_reflns_av_sigmaI/netI 0.1256
_diffrn_reflns_limit_h_max 17
_diffrn_reflns_limit_h_min -17
_diffrn_reflns_limit_k_max 31
_diffrn_reflns_limit_k_min -29
_diffrn_reflns_limit_l_max 37
_diffrn_reflns_limit_l_min -42
_diffrn_reflns_number 62264
_diffrn_reflns_theta_full 30.05
_diffrn_reflns_theta_max 30.05
_diffrn_reflns_theta_min 1.09
_diffrn_standards_decay_% 0
_diffrn_standards_interval_count 0
_diffrn_standards_interval_time 0
_diffrn_standards_number 0
_exptl_absorpt_coefficient_mu 23.927
_exptl_absorpt_correction_T_max 0.4478
_exptl_absorpt_correction_T_min 0.0245
_exptl_absorpt_correction_type multi-scan
_exptl_absorpt_process_details 'SADABS (Sheldrick, 1996)'
_exptl_crystal_colour pink
_exptl_crystal_density_diffrn 3.987
_exptl_crystal_density_method 'not measured'
_exptl_crystal_description platelet
_exptl_crystal_F_000 9480
_exptl_crystal_size_max 0.60
_exptl_crystal_size_mid 0.08
_exptl_crystal_size_min 0.04
_refine_diff_density_max 2.302
_refine_diff_density_min -2.674
_refine_diff_density_rms 0.453
_refine_ls_extinction_method none
_refine_ls_goodness_of_fit_ref 1.086
_refine_ls_hydrogen_treatment mixed
_refine_ls_matrix_type full
_refine_ls_number_parameters 1237
_refine_ls_number_reflns 23726
_refine_ls_number_restraints 0
_refine_ls_restrained_S_all 1.086
_refine_ls_R_factor_all 0.1490
_refine_ls_R_factor_gt 0.0752
_refine_ls_shift/su_max 0.004
_refine_ls_shift/su_mean 0.000
_refine_ls_structure_factor_coef Fsqd
_refine_ls_weighting_details 'calc w=1/[\s^2^(Fo^2^)+(0.0403P)^2^+47.6585P] where P=(Fo^2^+2Fc^2^)/3'
_refine_ls_weighting_scheme calc
_refine_ls_wR_factor_gt 0.1195
_refine_ls_wR_factor_ref 0.1420
_reflns_number_gt 13832
_reflns_number_total 23726
_reflns_threshold_expression >2sigma(I)
_cod_data_source_file ic0486769si20040929_110920_6.cif
_cod_data_source_block 1Co2B-K
_cod_depositor_comments
;
The following automatic conversions were performed:
'_symmetry_cell_setting' value 'Monoclinic' changed to 'monoclinic'
according to '/home/saulius/struct/CIF-dictionaries/cif_core.dic'
dictionary named 'cif_core.dic' version 2.4.1 from 2010-06-29.

Automatic conversion script
Id: cif_fix_enum 1527 2010-12-29 10:47:43Z saulius 
;
_cod_database_code 4308734

loop_
_symmetry_equiv_pos_as_xyz
'x, y, z'
'-x+1/2, y+1/2, -z+1/2'
'-x, -y, -z'
'x-1/2, -y-1/2, z-1/2'

loop_
_atom_site_label
_atom_site_type_symbol
_atom_site_fract_x
_atom_site_fract_y
_atom_site_fract_z
_atom_site_U_iso_or_equiv
_atom_site_adp_type
_atom_site_occupancy
_atom_site_symmetry_multiplicity
_atom_site_calc_flag
_atom_site_refinement_flags
_atom_site_disorder_assembly
_atom_site_disorder_group
W1 W -0.05586(7) 0.68538(3) 0.86201(2) 0.03000(18) Uani 1 1 d . . .
W2 W 0.17938(6) 0.61445(3) 0.85801(2) 0.02835(18) Uani 1 1 d . . .
W3 W -0.05518(7) 0.54317(3) 0.84483(2) 0.02905(18) Uani 1 1 d . . .
W4 W 0.24279(7) 0.55965(3) 0.74804(3) 0.03334(19) Uani 1 1 d . . .
W5 W 0.01293(8) 0.48938(3) 0.73781(3) 0.0381(2) Uani 1 1 d . . .
W6 W -0.24881(7) 0.56442(4) 0.74413(3) 0.0387(2) Uani 1 1 d . . .
W7 W -0.24998(7) 0.70180(4) 0.76020(3) 0.0371(2) Uani 1 1 d . . .
W8 W 0.00889(6) 0.78102(3) 0.77413(2) 0.02739(17) Uani 1 1 d . . .
W9 W 0.23959(6) 0.71358(3) 0.77279(2) 0.02822(18) Uani 1 1 d . . .
W10 W 0.05535(6) 0.86025(3) 0.67601(2) 0.02568(17) Uani 1 1 d . . .
W11 W 0.28690(6) 0.79253(3) 0.67707(2) 0.02672(17) Uani 1 1 d . . .
W12 W 0.31950(7) 0.68929(3) 0.58901(3) 0.03334(19) Uani 1 1 d . . .
W13 W 0.12944(8) 0.67430(4) 0.50738(3) 0.0425(2) Uani 1 1 d . . .
W14 W -0.12739(7) 0.75614(3) 0.50561(3) 0.0361(2) Uani 1 1 d . . .
W15 W -0.16597(7) 0.83981(3) 0.58744(2) 0.02911(18) Uani 1 1 d . . .
W16 W 0.32384(7) 0.84900(3) 0.56958(3) 0.03146(19) Uani 1 1 d . . .
W17 W 0.12734(7) 0.83167(3) 0.48723(2) 0.03398(19) Uani 1 1 d . . .
W18 W 0.08846(7) 0.92102(3) 0.56844(2) 0.02861(18) Uani 1 1 d . . .
Co1A Co -0.1890(7) 0.6499(3) 0.6751(2) 0.0335(19) Uani 0.33 1 d P . .
Co1B Co -0.1499(3) 0.70678(16) 0.59912(12) 0.0323(9) Uani 0.67 1 d P . .
Co2 Co 0.2855(3) 0.54301(12) 0.63075(9) 0.0443(7) Uani 1 1 d . . .
Si1 Si 0.0023(4) 0.63313(19) 0.76259(15) 0.0223(11) Uani 1 1 d . . .
Si2 Si 0.0901(4) 0.77449(19) 0.58796(14) 0.0222(11) Uani 1 1 d . . .
O1 O -0.0989(12) 0.7231(6) 0.9034(4) 0.043(4) Uani 1 1 d . . .
O2 O 0.0053(9) 0.7447(5) 0.8294(4) 0.026(3) Uani 1 1 d . . .
O3 O -0.1737(11) 0.6870(5) 0.8220(4) 0.034(3) Uani 1 1 d . . .
O4 O -0.0947(10) 0.6101(5) 0.8806(4) 0.032(3) Uani 1 1 d . . .
O5 O 0.0901(10) 0.6687(5) 0.8873(4) 0.033(3) Uani 1 1 d . . .
O6 O 0.0137(10) 0.6233(4) 0.8153(3) 0.027(3) Uani 1 1 d . . .
O7 O 0.2895(10) 0.6105(5) 0.8967(4) 0.038(3) Uani 1 1 d . . .
O8 O 0.2214(9) 0.5729(5) 0.8139(4) 0.026(3) Uani 1 1 d . . .
O9 O 0.0942(10) 0.5559(5) 0.8767(4) 0.030(3) Uani 1 1 d . . .
O10 O 0.2188(10) 0.6824(5) 0.8264(4) 0.032(3) Uani 1 1 d . . .
O11 O -0.0921(11) 0.4904(5) 0.8787(4) 0.040(4) Uani 1 1 d . . .
O12 O -0.1782(10) 0.5567(5) 0.8086(4) 0.032(3) Uani 1 1 d . . .
O13 O 0.0107(10) 0.5033(5) 0.8042(4) 0.031(3) Uani 1 1 d . . .
O14 O 0.3715(13) 0.5363(6) 0.7629(5) 0.055(4) Uani 1 1 d . . .
O15 O 0.2372(12) 0.5595(6) 0.6908(5) 0.047(4) Uani 1 1 d . . .
O16 O 0.2625(10) 0.6409(5) 0.7512(4) 0.033(3) Uani 1 1 d . . .
O17 O 0.1676(11) 0.4894(5) 0.7534(4) 0.035(3) Uani 1 1 d . . .
O18 O 0.0637(9) 0.5823(5) 0.7408(4) 0.027(3) Uani 1 1 d . . .
O19 O -0.0072(14) 0.4192(6) 0.7473(5) 0.057(4) Uani 1 1 d . . .
O20 O 0.0188(12) 0.4919(5) 0.6807(4) 0.047(4) Uani 1 1 d . . .
O21 O -0.1305(12) 0.5165(6) 0.7346(4) 0.045(4) Uani 1 1 d . . .
O22 O -0.2829(11) 0.5792(6) 0.6896(4) 0.048(4) Uani 1 1 d . . .
O23 O -0.3442(12) 0.5141(6) 0.7533(5) 0.054(4) Uani 1 1 d . . .
O24 O -0.3189(10) 0.6292(6) 0.7658(4) 0.037(3) Uani 1 1 d . . .
O25 O -0.1245(9) 0.6360(5) 0.7450(4) 0.025(3) Uani 1 1 d . . .
O26 O -0.2791(11) 0.7054(6) 0.7028(4) 0.046(4) Uani 1 1 d . . .
O27 O -0.3479(10) 0.7450(6) 0.7782(5) 0.051(4) Uani 1 1 d . . .
O28 O -0.1311(10) 0.7561(5) 0.7595(4) 0.032(3) Uani 1 1 d . . .
O29 O -0.0127(12) 0.8481(5) 0.7924(4) 0.037(3) Uani 1 1 d . . .
O30 O 0.0174(10) 0.8008(5) 0.7145(3) 0.026(3) Uani 1 1 d . . .
O31 O 0.1641(9) 0.7814(5) 0.7858(4) 0.026(3) Uani 1 1 d . . .
O32 O 0.0618(10) 0.6937(5) 0.7550(4) 0.026(3) Uani 1 1 d . . .
O33 O 0.3698(10) 0.7357(6) 0.7869(4) 0.045(4) Uani 1 1 d . . .
O34 O 0.4071(11) 0.8027(5) 0.7080(4) 0.037(3) Uani 1 1 d . . .
O35 O 0.2298(9) 0.7393(5) 0.7134(4) 0.026(3) Uani 1 1 d . . .
O36 O 0.0233(10) 0.9151(5) 0.7081(4) 0.032(3) Uani 1 1 d . . .
O37 O -0.0775(10) 0.8486(5) 0.6426(4) 0.031(3) Uani 1 1 d . . .
O38 O 0.2067(9) 0.8523(4) 0.6996(3) 0.023(3) Uani 1 1 d . . .
O39 O 0.1013(10) 0.9047(5) 0.6308(4) 0.027(3) Uani 1 1 d . . .
O40 O 0.1193(9) 0.7871(4) 0.6395(4) 0.024(3) Uani 1 1 d . . .
O41 O 0.4557(12) 0.6766(6) 0.5900(4) 0.047(4) Uani 1 1 d . . .
O42 O 0.3174(10) 0.7313(5) 0.6409(4) 0.025(3) Uani 1 1 d . . .
O43 O 0.2733(12) 0.6261(5) 0.6106(4) 0.041(4) Uani 1 1 d . . .
O44 O 0.2796(12) 0.6710(6) 0.5284(4) 0.044(4) Uani 1 1 d . . .
O45 O 0.3433(11) 0.7722(5) 0.5662(4) 0.035(3) Uani 1 1 d . . .
O46 O 0.1477(10) 0.7167(5) 0.5741(4) 0.028(3) Uani 1 1 d . . .
O47 O 0.0914(13) 0.6129(6) 0.5333(5) 0.054(4) Uani 1 1 d . . .
O48 O 0.1413(15) 0.6498(6) 0.4551(5) 0.067(5) Uani 1 1 d . . .
O49 O -0.0120(12) 0.7053(5) 0.5002(4) 0.043(4) Uani 1 1 d . . .
O50 O 0.1663(12) 0.7577(5) 0.4889(4) 0.041(4) Uani 1 1 d . . .
O51 O -0.1956(12) 0.7534(5) 0.4551(4) 0.045(4) Uani 1 1 d . . .
O52 O -0.2006(11) 0.7065(5) 0.5338(4) 0.038(3) Uani 1 1 d . . .
O53 O -0.1989(11) 0.8217(5) 0.5274(4) 0.034(3) Uani 1 1 d . . .
O54 O -0.0142(11) 0.8152(5) 0.4885(4) 0.035(3) Uani 1 1 d . . .
O55 O -0.0388(9) 0.7719(5) 0.5740(4) 0.027(3) Uani 1 1 d . . .
O56 O -0.2336(10) 0.7802(5) 0.6055(4) 0.036(3) Uani 1 1 d . . .
O57 O -0.2577(10) 0.8934(5) 0.5911(4) 0.033(3) Uani 1 1 d . . .
O58 O -0.0499(10) 0.8927(5) 0.5671(4) 0.032(3) Uani 1 1 d . . .
O59 O 0.4537(11) 0.8759(5) 0.5695(4) 0.042(3) Uani 1 1 d . . .
O60 O 0.2437(10) 0.9209(4) 0.5750(3) 0.024(3) Uani 1 1 d . . .
O61 O 0.2779(11) 0.8537(5) 0.5086(4) 0.036(3) Uani 1 1 d . . .
O62 O 0.3169(10) 0.8420(5) 0.6314(4) 0.028(3) Uani 1 1 d . . .
O63 O 0.1409(10) 0.8277(5) 0.5616(4) 0.027(3) Uani 1 1 d . . .
O64 O 0.1302(12) 0.8504(6) 0.4332(4) 0.044(4) Uani 1 1 d . . .
O65 O 0.0896(10) 0.9094(5) 0.5086(4) 0.033(3) Uani 1 1 d . . .
O66 O 0.0638(11) 0.9938(5) 0.5692(4) 0.035(3) Uani 1 1 d . . .
O67 O 0.168(2) 0.0215(9) 0.9303(7) 0.117(9) Uani 1 1 d . . .
O68 O 0.1971(14) 0.9556(6) 0.8524(6) 0.066(5) Uani 1 1 d . . .
O69 O 0.1212(15) 0.5297(8) 0.6106(7) 0.084(6) Uani 1 1 d . . .
O70 O 0.0496(12) 0.0595(6) 0.8446(6) 0.060(5) Uani 1 1 d . . .
O71 O -0.0875(10) 0.7132(5) 0.6629(4) 0.031(3) Uani 1 1 d . . .
O72 O -0.2799(12) 0.6590(6) 0.6170(4) 0.046(4) Uani 1 1 d . . .
O73 O 0.0536(18) 0.3629(9) 0.4054(7) 0.059(6) Uani 0.75 1 d P . .
O74 O -0.088(4) 0.586(3) 0.6473(12) 0.13(2) Uani 0.50 1 d P . .
O1W O 0.1499(13) 0.5138(6) -0.0408(4) 0.054(4) Uani 1 1 d . . .
O2W O 0.0196(13) 0.1530(7) 0.7961(6) 0.064(5) Uani 1 1 d . . .
O3W O 0.2733(18) 0.8876(7) 0.7932(6) 0.088(7) Uani 1 1 d . . .
O4W O 0.0720(14) 0.6242(7) 0.1655(5) 0.066(5) Uani 1 1 d . . .
O5W O -0.0944(17) 0.5730(8) 0.9657(5) 0.087(7) Uani 1 1 d . . .
O6W O 0.1880(16) 0.9943(7) 0.4571(7) 0.091(7) Uani 1 1 d . . .
O7W O -0.4028(17) 0.8456(8) 0.4797(6) 0.088(6) Uani 1 1 d . . .
O8W O -0.013(5) 0.859(3) 0.331(2) 0.15(2) Uani 0.50 1 d P . .
O9W O -0.410(3) 0.5715(19) 0.5879(12) 0.091(14) Uani 0.50 1 d P . .
O10W O 0.167(5) 0.743(3) 0.380(3) 0.15(2) Uani 0.50 1 d P . .
O11W O 0.491(3) 0.6303(17) 0.7996(18) 0.098(16) Uani 0.50 1 d P . .
O12W O -0.124(6) 0.254(5) 0.628(3) 0.25(4) Uani 0.50 1 d P . .
O13W O 0.241(3) 0.133(2) 0.271(3) 0.18(3) Uani 0.50 1 d P . .
O14W O 0.088(8) -0.003(2) 0.362(2) 0.20(4) Uani 0.50 1 d P . .
O15W O 0.503(7) 0.5278(18) 0.8453(13) 0.15(3) Uani 0.50 1 d P . .
O16W O 0.101(5) 0.3229(19) 0.6198(16) 0.14(2) Uani 0.50 1 d P . .
O17W O -0.217(6) 0.5978(18) 0.4959(14) 0.17(3) Uani 0.50 1 d P . .
O18W O 0.074(6) 0.6028(17) 0.3647(13) 0.19(3) Uani 0.50 1 d P . .
O19W O 0.088(5) 0.820(3) 0.991(3) 0.098(16) Uani 0.25 1 d P . .
O20W O -0.332(9) 0.335(2) 0.634(4) 0.38(9) Uani 0.50 1 d P . .
O21W O 0.161(9) 0.156(4) 1.075(3) 0.15(5) Uani 0.25 1 d P . .
O22W O -0.396(7) 0.580(4) 0.557(3) 0.088(6) Uani 0.25 1 d P . .
O23W O -0.149(4) 0.962(2) 0.8472(16) 0.14(2) Uani 0.50 1 d P . .
O24W O -0.063(9) 0.127(3) 1.101(2) 0.29(6) Uani 0.50 1 d P . .
O25W O 0.328(8) 0.008(4) 1.048(3) 0.11(2) Uiso 0.25 1 d P . .
O26W O 0.030(5) 0.463(3) 0.543(2) 0.25(4) Uani 0.50 1 d P . .
O27W O 0.072(4) 0.791(2) 1.0242(16) 0.119(16) Uiso 0.50 1 d P . .
O28W O -0.246(5) 0.392(3) 0.705(4) 0.25(5) Uani 0.50 1 d P . .
O29W O 0.109(8) 0.078(2) 1.0011(19) 0.26(5) Uani 0.50 1 d P . .
O30W O 0.214(11) 0.384(3) 0.588(2) 0.15(3) Uani 0.25 1 d P . .
O31W O 0.257(8) 0.035(4) 1.071(3) 0.11(2) Uiso 0.25 1 d P . .
O32W O -0.224(14) 0.586(7) 0.455(6) 0.23(7) Uiso 0.25 1 d P . .
K1 K 0.1146(4) 0.65678(19) 0.66380(15) 0.0439(11) Uani 1 1 d . . .
K2 K 0.1415(4) 0.0810(2) 0.52095(14) 0.0471(12) Uani 1 1 d . . .
K3 K 0.0871(4) 0.5471(2) 0.03744(15) 0.0467(12) Uani 1 1 d . . .
K4 K 0.0148(4) 0.96360(19) 0.78669(15) 0.0482(12) Uani 1 1 d . . .
K5 K 0.2036(4) 0.4554(2) 0.83903(14) 0.0451(12) Uani 1 1 d . . .
K6 K 0.0063(5) 0.6771(2) 0.2967(2) 0.0757(18) Uani 1 1 d . . .
K7 K 0.1745(5) 0.8881(3) 0.3571(2) 0.080(2) Uani 1 1 d . . .
K8 K 0.0711(6) 0.7443(4) 0.1469(3) 0.110(3) Uani 1 1 d . . .
K9 K -0.0917(6) 0.7458(3) 0.9858(2) 0.097(2) Uani 1 1 d . . .
K10 K 0.2059(9) 0.0543(5) 0.3265(3) 0.181(6) Uani 1 1 d . . .
K11 K 0.0704(8) 0.2066(5) 0.6137(3) 0.150(4) Uani 1 1 d . . .
K12 K 0.1937(11) 0.7807(5) 0.8821(4) 0.080(4) Uani 0.50 1 d P . .
K13 K -0.137(3) 0.5415(12) 0.6291(9) 0.084(9) Uani 0.25 1 d P . .
K14 K 0.096(5) 0.396(2) 0.4386(16) 0.20(2) Uani 0.25 1 d P . .

loop_
_atom_site_aniso_label
_atom_site_aniso_U_11
_atom_site_aniso_U_22
_atom_site_aniso_U_33
_atom_site_aniso_U_23
_atom_site_aniso_U_13
_atom_site_aniso_U_12
W1 0.0339(5) 0.0342(4) 0.0216(4) -0.0006(3) 0.0024(3) 0.0018(4)
W2 0.0298(4) 0.0298(4) 0.0240(4) 0.0052(3) -0.0034(3) 0.0002(3)
W3 0.0329(5) 0.0303(4) 0.0235(4) 0.0054(3) 0.0013(3) -0.0037(3)
W4 0.0385(5) 0.0303(4) 0.0321(4) 0.0069(3) 0.0078(4) 0.0098(4)
W5 0.0529(6) 0.0281(4) 0.0332(5) -0.0027(3) 0.0044(4) -0.0019(4)
W6 0.0338(5) 0.0450(5) 0.0348(5) 0.0050(4) -0.0069(4) -0.0110(4)
W7 0.0231(4) 0.0507(5) 0.0364(5) 0.0084(4) -0.0007(3) 0.0013(4)
W8 0.0291(4) 0.0255(4) 0.0270(4) 0.0007(3) 0.0006(3) 0.0014(3)
W9 0.0239(4) 0.0291(4) 0.0305(4) 0.0083(3) -0.0017(3) 0.0000(3)
W10 0.0295(4) 0.0250(4) 0.0211(4) -0.0008(3) -0.0032(3) 0.0022(3)
W11 0.0262(4) 0.0284(4) 0.0244(4) 0.0051(3) -0.0021(3) 0.0012(3)
W12 0.0399(5) 0.0316(4) 0.0293(4) 0.0035(3) 0.0070(4) 0.0088(4)
W13 0.0557(6) 0.0367(5) 0.0340(5) -0.0085(4) 0.0001(4) 0.0077(4)
W14 0.0413(5) 0.0360(4) 0.0285(4) -0.0052(4) -0.0070(4) -0.0032(4)
W15 0.0295(4) 0.0307(4) 0.0251(4) 0.0021(3) -0.0058(3) 0.0025(3)
W16 0.0330(5) 0.0330(4) 0.0282(4) 0.0075(3) 0.0025(3) -0.0003(4)
W17 0.0428(5) 0.0376(4) 0.0208(4) 0.0033(3) 0.0006(3) 0.0000(4)
W18 0.0351(5) 0.0236(4) 0.0257(4) 0.0045(3) -0.0028(3) -0.0001(3)
Co1A 0.035(5) 0.036(4) 0.029(4) 0.007(3) 0.001(3) -0.005(4)
Co1B 0.037(2) 0.030(2) 0.027(2) 0.0031(17) -0.0077(17) -0.0019(18)
Co2 0.053(2) 0.0408(16) 0.0394(17) 0.0069(13) 0.0048(14) 0.0045(15)
Si1 0.027(3) 0.021(2) 0.020(2) 0.0036(19) 0.004(2) 0.001(2)
Si2 0.032(3) 0.022(2) 0.012(2) 0.0020(18) -0.002(2) -0.002(2)
O1 0.052(10) 0.048(8) 0.031(8) -0.006(6) 0.011(7) 0.008(7)
O2 0.025(7) 0.033(7) 0.021(6) 0.004(5) 0.007(5) -0.005(6)
O3 0.045(9) 0.035(7) 0.023(7) 0.005(6) 0.007(6) 0.011(6)
O4 0.042(8) 0.032(7) 0.022(7) -0.002(5) 0.005(6) 0.001(6)
O5 0.040(8) 0.031(7) 0.026(7) 0.003(6) -0.004(6) -0.009(6)
O6 0.046(8) 0.022(6) 0.013(6) 0.002(5) 0.005(5) 0.003(6)
O7 0.036(8) 0.051(8) 0.025(7) 0.012(6) -0.016(6) -0.008(7)
O8 0.023(7) 0.028(6) 0.027(7) 0.008(5) 0.008(5) 0.013(5)
O9 0.024(7) 0.038(7) 0.026(7) 0.012(6) 0.003(5) -0.005(6)
O10 0.040(8) 0.033(7) 0.024(7) 0.008(5) 0.003(6) -0.012(6)
O11 0.056(10) 0.035(7) 0.033(8) 0.017(6) 0.024(7) -0.005(7)
O12 0.020(7) 0.031(7) 0.044(8) 0.000(6) 0.000(6) -0.008(6)
O13 0.032(8) 0.030(7) 0.032(7) -0.002(6) 0.009(6) 0.002(6)
O14 0.061(11) 0.043(9) 0.062(10) 0.022(8) 0.016(8) 0.020(8)
O15 0.047(10) 0.050(9) 0.047(9) 0.002(7) 0.019(7) 0.011(7)
O16 0.036(8) 0.025(7) 0.036(7) 0.003(6) 0.000(6) 0.009(6)
O17 0.042(8) 0.028(7) 0.036(8) 0.004(6) 0.014(6) 0.009(6)
O18 0.024(7) 0.020(6) 0.036(7) 0.002(5) 0.002(6) 0.001(5)
O19 0.091(13) 0.039(8) 0.045(9) -0.001(7) 0.016(9) -0.006(8)
O20 0.063(11) 0.037(8) 0.038(8) -0.005(7) 0.000(7) -0.008(7)
O21 0.060(10) 0.050(9) 0.022(7) -0.007(6) -0.007(7) -0.013(8)
O22 0.026(8) 0.079(11) 0.036(8) -0.003(8) -0.013(6) -0.010(8)
O23 0.052(10) 0.054(9) 0.053(10) 0.015(8) -0.006(8) -0.017(8)
O24 0.015(7) 0.057(9) 0.037(8) 0.006(7) 0.000(6) -0.013(6)
O25 0.016(6) 0.034(7) 0.022(6) -0.004(5) -0.004(5) -0.007(5)
O26 0.038(9) 0.048(9) 0.048(9) 0.004(7) -0.009(7) -0.005(7)
O27 0.014(7) 0.073(10) 0.066(10) 0.010(9) 0.004(7) 0.002(7)
O28 0.032(8) 0.035(7) 0.028(7) 0.010(6) 0.001(6) 0.001(6)
O29 0.055(10) 0.021(7) 0.037(8) 0.000(6) 0.008(7) 0.002(6)
O30 0.032(7) 0.040(7) 0.006(5) 0.004(5) -0.001(5) 0.012(6)
O31 0.027(7) 0.025(6) 0.028(7) 0.009(5) 0.003(5) -0.002(5)
O32 0.027(7) 0.032(7) 0.020(6) 0.008(5) 0.009(5) 0.007(6)
O33 0.019(7) 0.066(10) 0.048(9) 0.012(8) -0.002(6) -0.012(7)
O34 0.037(8) 0.037(7) 0.034(8) 0.004(6) -0.014(6) -0.001(6)
O35 0.026(7) 0.025(6) 0.026(7) 0.003(5) 0.002(5) 0.000(5)
O36 0.040(8) 0.017(6) 0.037(8) -0.013(5) 0.002(6) 0.004(6)
O37 0.041(8) 0.035(7) 0.016(6) 0.008(5) 0.004(6) 0.004(6)
O38 0.032(7) 0.021(6) 0.016(6) 0.001(5) 0.001(5) -0.004(5)
O39 0.038(8) 0.018(6) 0.024(7) 0.000(5) -0.005(6) 0.005(5)
O40 0.021(7) 0.021(6) 0.029(7) 0.012(5) -0.003(5) -0.002(5)
O41 0.046(10) 0.056(9) 0.041(8) 0.012(7) 0.012(7) 0.014(8)
O42 0.032(7) 0.022(6) 0.020(6) 0.000(5) 0.008(5) 0.006(5)
O43 0.051(10) 0.028(7) 0.047(9) 0.003(6) 0.016(7) 0.001(7)
O44 0.060(10) 0.043(8) 0.033(8) 0.001(7) 0.016(7) 0.012(7)
O45 0.050(9) 0.031(7) 0.026(7) -0.006(6) 0.012(6) 0.009(7)
O46 0.026(7) 0.027(6) 0.031(7) -0.007(5) 0.004(6) 0.002(6)
O47 0.065(11) 0.039(8) 0.054(10) 0.007(7) -0.009(8) 0.004(8)
O48 0.097(15) 0.056(10) 0.049(10) -0.020(8) 0.012(10) 0.007(10)
O49 0.053(10) 0.038(8) 0.038(8) -0.018(6) 0.008(7) -0.001(7)
O50 0.061(10) 0.031(7) 0.031(8) -0.003(6) 0.006(7) 0.017(7)
O51 0.072(11) 0.036(8) 0.029(8) -0.006(6) 0.011(7) -0.012(7)
O52 0.043(9) 0.030(7) 0.039(8) -0.001(6) -0.003(6) -0.001(6)
O53 0.043(9) 0.031(7) 0.028(7) -0.008(6) -0.004(6) -0.011(6)
O54 0.043(9) 0.035(7) 0.024(7) 0.001(6) -0.006(6) 0.017(6)
O55 0.023(7) 0.028(7) 0.028(7) -0.001(5) -0.004(5) 0.000(5)
O56 0.032(8) 0.039(8) 0.034(8) 0.003(6) -0.007(6) 0.008(6)
O57 0.023(7) 0.036(7) 0.037(7) 0.000(6) -0.013(6) 0.013(6)
O58 0.031(8) 0.032(7) 0.030(7) 0.009(6) -0.004(6) 0.008(6)
O59 0.043(9) 0.041(8) 0.040(8) 0.016(7) 0.004(7) -0.004(7)
O60 0.040(8) 0.017(6) 0.015(6) 0.004(5) 0.007(5) -0.007(5)
O61 0.050(9) 0.028(7) 0.031(7) 0.011(6) 0.001(6) -0.008(6)
O62 0.029(8) 0.029(7) 0.025(7) 0.000(5) 0.008(6) -0.003(6)
O63 0.035(8) 0.021(6) 0.025(7) -0.006(5) 0.000(6) 0.002(5)
O64 0.060(10) 0.052(9) 0.019(7) 0.012(6) -0.002(6) 0.002(8)
O65 0.034(8) 0.037(7) 0.027(7) -0.004(6) 0.002(6) -0.003(6)
O66 0.045(9) 0.026(7) 0.033(7) 0.002(6) -0.001(6) 0.005(6)
O67 0.17(2) 0.119(18) 0.068(14) 0.030(13) 0.056(15) 0.021(17)
O68 0.070(13) 0.037(9) 0.088(13) 0.011(9) 0.006(10) -0.006(8)
O69 0.058(13) 0.078(13) 0.112(16) -0.008(12) -0.008(11) 0.004(10)
O70 0.034(9) 0.056(10) 0.091(13) -0.021(9) 0.016(9) -0.015(8)
O71 0.025(7) 0.034(7) 0.033(7) -0.001(6) -0.005(6) 0.001(6)
O72 0.055(10) 0.048(9) 0.035(8) -0.005(7) 0.010(7) -0.018(8)
O73 0.061(15) 0.057(13) 0.057(14) -0.007(11) 0.003(12) 0.022(12)
O74 0.08(3) 0.28(7) 0.04(2) 0.01(3) 0.02(2) 0.00(4)
O1W 0.071(11) 0.067(10) 0.023(7) 0.012(7) 0.002(7) 0.028(9)
O2W 0.038(10) 0.061(10) 0.090(13) 0.006(9) -0.002(9) -0.011(8)
O3W 0.15(2) 0.066(11) 0.053(11) -0.014(9) 0.026(12) -0.054(12)
O4W 0.068(12) 0.070(11) 0.057(11) -0.021(9) -0.006(9) 0.013(9)
O5W 0.129(18) 0.090(13) 0.045(10) 0.002(10) 0.018(11) 0.054(13)
O6W 0.074(14) 0.062(12) 0.141(19) 0.019(12) 0.022(13) 0.003(10)
O7W 0.096(16) 0.100(14) 0.066(12) -0.005(11) 0.008(11) 0.022(12)
O8W 0.11(4) 0.17(4) 0.16(4) -0.03(3) 0.01(3) -0.07(3)
O9W 0.06(3) 0.15(4) 0.07(3) -0.06(3) 0.02(2) -0.05(3)
O10W 0.11(4) 0.17(4) 0.16(4) -0.03(3) 0.01(3) -0.07(3)
O11W 0.027(18) 0.06(2) 0.20(5) 0.04(3) -0.03(3) -0.009(16)
O12W 0.14(4) 0.42(8) 0.22(5) -0.28(6) 0.10(4) -0.13(5)
O13W 0.03(3) 0.10(4) 0.40(10) 0.11(5) -0.04(4) -0.01(2)
O14W 0.44(14) 0.06(4) 0.13(6) 0.04(3) 0.13(7) 0.07(5)
O15W 0.37(9) 0.04(2) 0.026(19) 0.002(16) 0.00(3) -0.04(3)
O16W 0.19(5) 0.12(4) 0.13(4) 0.05(3) 0.11(4) 0.08(4)
O17W 0.37(9) 0.08(3) 0.06(3) -0.02(2) 0.03(4) -0.11(4)
O18W 0.41(10) 0.05(3) 0.07(3) 0.01(2) -0.09(4) -0.05(4)
O19W 0.027(18) 0.06(2) 0.20(5) 0.04(3) -0.03(3) -0.009(16)
O20W 0.57(17) 0.07(4) 0.61(17) -0.10(6) 0.48(16) -0.13(7)
O21W 0.17(10) 0.19(10) 0.11(7) 0.07(7) 0.13(8) 0.07(8)
O22W 0.096(16) 0.100(14) 0.066(12) -0.005(11) 0.008(11) 0.022(12)
O23W 0.11(4) 0.21(6) 0.12(4) 0.11(4) 0.05(3) 0.03(4)
O24W 0.55(16) 0.18(6) 0.20(7) 0.06(5) 0.27(10) 0.18(8)
O26W 0.14(4) 0.42(8) 0.22(5) -0.28(6) 0.10(4) -0.13(5)
O28W 0.11(5) 0.14(6) 0.51(15) -0.07(8) 0.05(8) -0.07(4)
O29W 0.57(15) 0.11(4) 0.13(5) -0.01(4) 0.17(7) -0.13(6)
O30W 0.37(9) 0.04(2) 0.026(19) 0.002(16) 0.00(3) -0.04(3)
K1 0.041(3) 0.047(3) 0.042(3) 0.005(2) -0.001(2) 0.005(2)
K2 0.064(4) 0.046(3) 0.028(2) 0.007(2) -0.007(2) -0.001(2)
K3 0.047(3) 0.061(3) 0.033(3) -0.021(2) 0.012(2) -0.012(3)
K4 0.066(4) 0.037(3) 0.039(3) -0.008(2) -0.004(2) 0.004(2)
K5 0.053(3) 0.050(3) 0.031(2) 0.004(2) -0.004(2) 0.014(2)
K6 0.079(5) 0.049(3) 0.095(5) -0.007(3) -0.007(4) 0.009(3)
K7 0.071(4) 0.117(5) 0.056(4) 0.019(4) 0.021(3) 0.019(4)
K8 0.063(5) 0.154(7) 0.107(6) 0.013(5) -0.011(4) -0.011(5)
K9 0.097(6) 0.148(7) 0.050(4) -0.024(4) 0.024(4) -0.011(5)
K10 0.171(9) 0.217(11) 0.129(7) -0.126(8) -0.087(7) 0.137(9)
K11 0.122(8) 0.178(10) 0.144(9) -0.022(7) -0.015(7) 0.014(7)
K12 0.116(11) 0.052(6) 0.058(7) 0.032(5) -0.057(7) -0.040(7)
K13 0.10(2) 0.088(19) 0.059(17) 0.021(14) -0.010(15) -0.017(17)
K14 0.26(7) 0.21(5) 0.13(4) -0.01(4) 0.01(4) 0.04(5)

loop_
_atom_type_symbol
_atom_type_description
_atom_type_scat_dispersion_real
_atom_type_scat_dispersion_imag
_atom_type_scat_source
O O 0.0106 0.0060 'International Tables Vol C Tables 4.2.6.8 and 6.1.1.4'
Si Si 0.0817 0.0704 'International Tables Vol C Tables 4.2.6.8 and 6.1.1.4'
K K 0.2009 0.2494 'International Tables Vol C Tables 4.2.6.8 and 6.1.1.4'
Co Co 0.3494 0.9721 'International Tables Vol C Tables 4.2.6.8 and 6.1.1.4'
W W -0.8490 6.8722 'International Tables Vol C Tables 4.2.6.8 and 6.1.1.4'

loop_
_geom_angle_atom_site_label_1
_geom_angle_atom_site_label_2
_geom_angle_atom_site_label_3
_geom_angle
_geom_angle_site_symmetry_1
_geom_angle_site_symmetry_3
_geom_angle_publ_flag
O1 W1 O3 102.0(6) . . ?
O1 W1 O5 99.3(6) . . ?
O3 W1 O5 158.7(5) . . ?
O1 W1 O2 101.1(6) . . ?
O3 W1 O2 87.8(5) . . ?
O5 W1 O2 87.3(5) . . ?
O1 W1 O4 98.3(6) . . ?
O3 W1 O4 90.8(5) . . ?
O5 W1 O4 87.0(5) . . ?
O2 W1 O4 160.4(5) . . ?
O1 W1 O6 170.0(5) . . ?
O3 W1 O6 85.1(5) . . ?
O5 W1 O6 73.9(5) . . ?
O2 W1 O6 86.1(4) . . ?
O4 W1 O6 74.3(4) . . ?
O1 W1 K7 85.2(5) . 4_576 ?
O3 W1 K7 48.3(4) . 4_576 ?
O5 W1 K7 135.5(4) . 4_576 ?
O2 W1 K7 135.6(4) . 4_576 ?
O4 W1 K7 48.8(4) . 4_576 ?
O6 W1 K7 94.5(3) . 4_576 ?
O1 W1 K12 83.6(5) . . ?
O3 W1 K12 132.6(4) . . ?
O5 W1 K12 49.3(4) . . ?
O2 W1 K12 45.5(4) . . ?
O4 W1 K12 135.5(4) . . ?
O6 W1 K12 96.9(4) . . ?
K7 W1 K12 168.6(2) 4_576 . ?
O7 W2 O8 102.9(6) . . ?
O7 W2 O9 100.2(6) . . ?
O8 W2 O9 93.3(5) . . ?
O7 W2 O10 99.7(6) . . ?
O8 W2 O10 87.4(5) . . ?
O9 W2 O10 159.4(5) . . ?
O7 W2 O5 99.1(6) . . ?
O8 W2 O5 157.4(5) . . ?
O9 W2 O5 88.2(5) . . ?
O10 W2 O5 83.5(5) . . ?
O7 W2 O6 170.4(5) . . ?
O8 W2 O6 86.1(5) . . ?
O9 W2 O6 75.4(5) . . ?
O10 W2 O6 84.2(5) . . ?
O5 W2 O6 72.4(4) . . ?
O7 W2 K11 46.1(4) . 2_556 ?
O8 W2 K11 100.6(4) . 2_556 ?
O9 W2 K11 145.6(4) . 2_556 ?
O10 W2 K11 53.6(4) . 2_556 ?
O5 W2 K11 90.6(4) . 2_556 ?
O6 W2 K11 136.5(3) . 2_556 ?
O7 W2 K5 89.0(4) . . ?
O8 W2 K5 46.8(4) . . ?
O9 W2 K5 51.7(4) . . ?
O10 W2 K5 134.0(4) . . ?
O5 W2 K5 139.8(3) . . ?
O6 W2 K5 94.6(3) . . ?
K11 W2 K5 121.31(19) 2_556 . ?
O7 W2 K12 84.7(5) . . ?
O8 W2 K12 131.6(4) . . ?
O9 W2 K12 133.0(4) . . ?
O10 W2 K12 44.4(4) . . ?
O5 W2 K12 45.2(4) . . ?
O6 W2 K12 92.1(3) . . ?
K11 W2 K12 51.6(3) 2_556 . ?
K5 W2 K12 172.9(2) . . ?
O11 W3 O12 103.8(6) . . ?
O11 W3 O13 102.6(6) . . ?
O12 W3 O13 94.3(6) . . ?
O11 W3 O4 97.6(5) . . ?
O12 W3 O4 87.8(5) . . ?
O13 W3 O4 158.5(5) . . ?
O11 W3 O9 95.9(6) . . ?
O12 W3 O9 159.2(5) . . ?
O13 W3 O9 87.4(5) . . ?
O4 W3 O9 83.3(5) . . ?
O11 W3 O6 165.9(5) . . ?
O12 W3 O6 86.3(5) . . ?
O13 W3 O6 86.1(5) . . ?
O4 W3 O6 72.7(4) . . ?
O9 W3 O6 73.2(4) . . ?
O11 W3 K10 52.2(5) . 4_566 ?
O12 W3 K10 54.5(4) . 4_566 ?
O13 W3 K10 89.4(5) . 4_566 ?
O4 W3 K10 108.9(4) . 4_566 ?
O9 W3 K10 146.3(3) . 4_566 ?
O6 W3 K10 140.0(3) . 4_566 ?
O11 W3 K7 87.0(5) . 4_576 ?
O12 W3 K7 45.1(4) . 4_576 ?
O13 W3 K7 139.2(4) . 4_576 ?
O4 W3 K7 48.5(4) . 4_576 ?
O9 W3 K7 131.5(4) . 4_576 ?
O6 W3 K7 93.6(3) . 4_576 ?
K10 W3 K7 65.3(2) 4_566 4_576 ?
O11 W3 K5 85.5(5) . . ?
O12 W3 K5 135.6(4) . . ?
O13 W3 K5 41.6(4) . . ?
O4 W3 K5 134.7(4) . . ?
O9 W3 K5 51.5(4) . . ?
O6 W3 K5 94.1(3) . . ?
K10 W3 K5 108.3(2) 4_566 . ?
K7 W3 K5 172.24(13) 4_576 . ?
O14 W4 O15 101.4(7) . . ?
O14 W4 O17 98.5(6) . . ?
O15 W4 O17 97.0(6) . . ?
O14 W4 O16 101.4(6) . . ?
O15 W4 O16 92.5(6) . . ?
O17 W4 O16 155.7(5) . . ?
O14 W4 O8 90.3(6) . . ?
O15 W4 O8 167.4(5) . . ?
O17 W4 O8 85.8(5) . . ?
O16 W4 O8 80.4(5) . . ?
O14 W4 O18 168.5(5) . . ?
O15 W4 O18 88.6(5) . . ?
O17 W4 O18 74.4(5) . . ?
O16 W4 O18 83.6(5) . . ?
O8 W4 O18 80.3(4) . . ?
O14 W4 K1 134.9(5) . . ?
O15 W4 K1 47.8(4) . . ?
O17 W4 K1 115.0(4) . . ?
O16 W4 K1 57.5(4) . . ?
O8 W4 K1 120.0(3) . . ?
O18 W4 K1 56.4(3) . . ?
O14 W4 K5 77.7(5) . . ?
O15 W4 K5 138.3(5) . . ?
O17 W4 K5 43.5(4) . . ?
O16 W4 K5 128.9(4) . . ?
O8 W4 K5 48.6(3) . . ?
O18 W4 K5 91.0(3) . . ?
K1 W4 K5 147.25(11) . . ?
O14 W4 K4 34.9(5) . 2_546 ?
O15 W4 K4 70.9(4) . 2_546 ?
O17 W4 K4 85.6(4) . 2_546 ?
O16 W4 K4 118.6(4) . 2_546 ?
O8 W4 K4 121.6(3) . 2_546 ?
O18 W4 K4 149.5(3) . 2_546 ?
K1 W4 K4 115.84(10) . 2_546 ?
K5 W4 K4 89.91(10) . 2_546 ?
O19 W5 O20 103.2(6) . . ?
O19 W5 O21 100.5(7) . . ?
O20 W5 O21 94.7(6) . . ?
O19 W5 O17 96.8(7) . . ?
O20 W5 O17 95.5(6) . . ?
O21 W5 O17 157.3(5) . . ?
O19 W5 O13 87.9(6) . . ?
O20 W5 O13 168.9(5) . . ?
O21 W5 O13 83.1(5) . . ?
O17 W5 O13 83.0(5) . . ?
O19 W5 O18 166.4(6) . . ?
O20 W5 O18 88.0(5) . . ?
O21 W5 O18 86.1(5) . . ?
O17 W5 O18 74.1(5) . . ?
O13 W5 O18 81.0(4) . . ?
O19 W5 K5 75.0(6) . . ?
O20 W5 K5 137.4(5) . . ?
O21 W5 K5 127.8(4) . . ?
O17 W5 K5 44.2(4) . . ?
O13 W5 K5 45.2(3) . . ?
O18 W5 K5 91.5(3) . . ?
O19 W5 K13 113.3(7) . . ?
O20 W5 K13 36.1(7) . . ?
O21 W5 K13 59.2(6) . . ?
O17 W5 K13 125.8(6) . . ?
O13 W5 K13 138.7(6) . . ?
O18 W5 K13 80.3(5) . . ?
K5 W5 K13 169.2(5) . . ?
O19 W5 K6 26.3(5) . 3_566 ?
O20 W5 K6 77.2(4) . 3_566 ?
O21 W5 K6 106.7(4) . 3_566 ?
O17 W5 K6 95.3(4) . 3_566 ?
O13 W5 K6 113.8(3) . 3_566 ?
O18 W5 K6 161.0(3) . 3_566 ?
K5 W5 K6 91.49(12) . 3_566 ?
K13 W5 K6 94.0(5) . 3_566 ?
O23 W6 O22 101.8(7) . . ?
O23 W6 O21 100.1(7) . . ?
O22 W6 O21 94.2(6) . . ?
O23 W6 O24 98.2(6) . . ?
O22 W6 O24 96.4(6) . . ?
O21 W6 O24 156.5(5) . . ?
O23 W6 O12 90.1(6) . . ?
O22 W6 O12 167.8(5) . . ?
O21 W6 O12 81.5(5) . . ?
O24 W6 O12 83.8(5) . . ?
O23 W6 O25 169.3(6) . . ?
O22 W6 O25 87.2(5) . . ?
O21 W6 O25 84.7(5) . . ?
O24 W6 O25 75.0(5) . . ?
O12 W6 O25 81.1(4) . . ?
O23 W6 Co1A 142.0(5) . . ?
O22 W6 Co1A 40.8(5) . . ?
O21 W6 Co1A 91.6(4) . . ?
O24 W6 Co1A 83.0(4) . . ?
O12 W6 Co1A 127.5(3) . . ?
O25 W6 Co1A 46.5(3) . . ?
O23 W6 K10 40.4(5) . 4_566 ?
O22 W6 K10 138.8(5) . 4_566 ?
O21 W6 K10 81.2(4) . 4_566 ?
O24 W6 K10 103.8(4) . 4_566 ?
O12 W6 K10 52.1(3) . 4_566 ?
O25 W6 K10 132.4(3) . 4_566 ?
Co1A W6 K10 172.8(3) . 4_566 ?
O23 W6 K7 78.8(5) . 4_576 ?
O22 W6 K7 139.7(5) . 4_576 ?
O21 W6 K7 125.7(4) . 4_576 ?
O24 W6 K7 44.7(4) . 4_576 ?
O12 W6 K7 44.5(3) . 4_576 ?
O25 W6 K7 90.7(3) . 4_576 ?
Co1A W6 K7 122.55(18) . 4_576 ?
K10 W6 K7 63.0(2) 4_566 4_576 ?
O23 W6 K13 111.7(7) . . ?
O22 W6 K13 39.6(6) . . ?
O21 W6 K13 55.1(6) . . ?
O24 W6 K13 129.5(5) . . ?
O12 W6 K13 133.3(6) . . ?
O25 W6 K13 78.9(5) . . ?
Co1A W6 K13 48.4(4) . . ?
K10 W6 K13 125.5(5) 4_566 . ?
K7 W6 K13 169.5(4) 4_576 . ?
O23 W6 K4 24.1(5) . 2_446 ?
O22 W6 K4 77.8(5) . 2_446 ?
O21 W6 K4 103.6(4) . 2_446 ?
O24 W6 K4 99.1(4) . 2_446 ?
O12 W6 K4 114.2(3) . 2_446 ?
O25 W6 K4 163.3(3) . 2_446 ?
Co1A W6 K4 117.96(16) . 2_446 ?
K10 W6 K4 63.87(14) 4_566 2_446 ?
K7 W6 K4 95.87(12) 4_576 2_446 ?
K13 W6 K4 93.9(4) . 2_446 ?
O27 W7 O26 103.0(7) . . ?
O27 W7 O24 99.1(6) . . ?
O26 W7 O24 95.2(6) . . ?
O27 W7 O28 100.2(6) . . ?
O26 W7 O28 91.4(6) . . ?
O24 W7 O28 157.6(5) . . ?
O27 W7 O3 93.8(6) . . ?
O26 W7 O3 162.8(6) . . ?
O24 W7 O3 85.9(5) . . ?
O28 W7 O3 81.7(5) . . ?
O27 W7 O25 171.4(6) . . ?
O26 W7 O25 83.8(5) . . ?
O24 W7 O25 74.7(5) . . ?
O28 W7 O25 84.8(5) . . ?
O3 W7 O25 79.9(4) . . ?
O27 W7 Co1A 139.7(5) . . ?
O26 W7 Co1A 37.2(5) . . ?
O24 W7 Co1A 83.1(4) . . ?
O28 W7 Co1A 89.4(4) . . ?
O3 W7 Co1A 126.5(4) . . ?
O25 W7 Co1A 46.6(3) . . ?
O27 W7 K7 80.2(5) . 4_576 ?
O26 W7 K7 139.6(4) . 4_576 ?
O24 W7 K7 45.3(4) . 4_576 ?
O28 W7 K7 128.1(4) . 4_576 ?
O3 W7 K7 46.8(4) . 4_576 ?
O25 W7 K7 91.1(3) . 4_576 ?
Co1A W7 K7 123.45(17) . 4_576 ?
O27 W7 K8 76.3(5) . 4_576 ?
O26 W7 K8 26.7(5) . 4_576 ?
O24 W7 K8 98.5(4) . 4_576 ?
O28 W7 K8 97.0(4) . 4_576 ?
O3 W7 K8 169.6(3) . 4_576 ?
O25 W7 K8 110.3(3) . 4_576 ?
Co1A W7 K8 63.65(19) . 4_576 ?
K7 W7 K8 132.19(15) 4_576 4_576 ?
O29 W8 O28 101.3(6) . . ?
O29 W8 O31 97.2(6) . . ?
O28 W8 O31 161.2(5) . . ?
O29 W8 O2 95.5(5) . . ?
O28 W8 O2 87.7(5) . . ?
O31 W8 O2 87.7(5) . . ?
O29 W8 O30 97.0(5) . . ?
O28 W8 O30 89.7(5) . . ?
O31 W8 O30 90.9(5) . . ?
O2 W8 O30 167.5(5) . . ?
O29 W8 O32 171.8(6) . . ?
O28 W8 O32 86.6(5) . . ?
O31 W8 O32 74.8(5) . . ?
O2 W8 O32 82.3(4) . . ?
O30 W8 O32 85.3(4) . . ?
O29 W8 K12 79.3(5) . . ?
O28 W8 K12 131.9(4) . . ?
O31 W8 K12 49.3(4) . . ?
O2 W8 K12 45.0(4) . . ?
O30 W8 K12 138.3(4) . . ?
O32 W8 K12 93.7(4) . . ?
O33 W9 O10 96.7(6) . . ?
O33 W9 O16 101.1(6) . . ?
O10 W9 O16 90.0(5) . . ?
O33 W9 O31 99.4(6) . . ?
O10 W9 O31 91.1(5) . . ?
O16 W9 O31 159.2(5) . . ?
O33 W9 O35 95.9(6) . . ?
O10 W9 O35 167.4(5) . . ?
O16 W9 O35 86.7(5) . . ?
O31 W9 O35 87.7(5) . . ?
O33 W9 O32 174.1(6) . . ?
O10 W9 O32 84.5(5) . . ?
O16 W9 O32 84.7(5) . . ?
O31 W9 O32 74.8(5) . . ?
O35 W9 O32 83.1(4) . . ?
O33 W9 K1 127.9(5) . . ?
O10 W9 K1 124.8(4) . . ?
O16 W9 K1 54.7(4) . . ?
O31 W9 K1 108.7(4) . . ?
O35 W9 K1 44.5(3) . . ?
O32 W9 K1 54.7(3) . . ?
O33 W9 K12 83.1(5) . . ?
O10 W9 K12 47.6(4) . . ?
O16 W9 K12 137.4(4) . . ?
O31 W9 K12 49.1(4) . . ?
O35 W9 K12 135.4(4) . . ?
O32 W9 K12 93.5(3) . . ?
K1 W9 K12 147.5(2) . . ?
O33 W9 K11 48.9(5) . 2_556 ?
O10 W9 K11 47.8(4) . 2_556 ?
O16 W9 K11 100.2(4) . 2_556 ?
O31 W9 K11 95.9(4) . 2_556 ?
O35 W9 K11 144.8(4) . 2_556 ?
O32 W9 K11 131.7(3) . 2_556 ?
K1 W9 K11 154.95(18) . 2_556 ?
K12 W9 K11 51.3(2) . 2_556 ?
O36 W10 O37 100.7(6) . . ?
O36 W10 O39 97.1(5) . . ?
O37 W10 O39 89.6(5) . . ?
O36 W10 O30 95.7(5) . . ?
O37 W10 O30 88.4(5) . . ?
O39 W10 O30 167.2(5) . . ?
O36 W10 O38 97.7(5) . . ?
O37 W10 O38 161.6(5) . . ?
O39 W10 O38 88.4(5) . . ?
O30 W10 O38 89.5(5) . . ?
O36 W10 O40 172.2(5) . . ?
O37 W10 O40 87.0(5) . . ?
O39 W10 O40 84.1(4) . . ?
O30 W10 O40 83.2(4) . . ?
O38 W10 O40 74.6(4) . . ?
O36 W10 K10 49.9(5) . 3_566 ?
O37 W10 K10 51.0(4) . 3_566 ?
O39 W10 K10 91.2(4) . 3_566 ?
O30 W10 K10 97.3(4) . 3_566 ?
O38 W10 K10 147.3(3) . 3_566 ?
O40 W10 K10 137.8(3) . 3_566 ?
O36 W10 K5 82.2(4) . 2_556 ?
O37 W10 K5 132.5(3) . 2_556 ?
O39 W10 K5 43.5(4) . 2_556 ?
O30 W10 K5 138.8(4) . 2_556 ?
O38 W10 K5 50.6(3) . 2_556 ?
O40 W10 K5 93.5(3) . 2_556 ?
K10 W10 K5 111.4(2) 3_566 2_556 ?
O34 W11 O35 97.1(6) . . ?
O34 W11 O42 102.7(6) . . ?
O35 W11 O42 87.8(5) . . ?
O34 W11 O38 98.7(6) . . ?
O35 W11 O38 91.4(5) . . ?
O42 W11 O38 158.5(5) . . ?
O34 W11 O62 95.7(6) . . ?
O35 W11 O62 167.1(5) . . ?
O42 W11 O62 87.6(5) . . ?
O38 W11 O62 88.6(5) . . ?
O34 W11 O40 173.8(5) . . ?
O35 W11 O40 83.3(5) . . ?
O42 W11 O40 83.5(5) . . ?
O38 W11 O40 75.0(5) . . ?
O62 W11 O40 84.2(5) . . ?
O34 W11 K1 128.4(4) . . ?
O35 W11 K1 42.7(4) . . ?
O42 W11 K1 56.5(4) . . ?
O38 W11 K1 110.3(3) . . ?
O62 W11 K1 125.8(4) . . ?
O40 W11 K1 55.4(3) . . ?
O34 W11 K8 53.0(5) . 4_676 ?
O35 W11 K8 114.5(4) . 4_676 ?
O42 W11 K8 55.5(4) . 4_676 ?
O38 W11 K8 142.0(4) . 4_676 ?
O62 W11 K8 72.2(4) . 4_676 ?
O40 W11 K8 132.4(3) . 4_676 ?
K1 W11 K8 107.49(15) . 4_676 ?
O34 W11 K5 84.0(4) . 2_556 ?
O35 W11 K5 139.3(3) . 2_556 ?
O42 W11 K5 132.0(3) . 2_556 ?
O38 W11 K5 48.7(3) . 2_556 ?
O62 W11 K5 44.4(3) . 2_556 ?
O40 W11 K5 91.7(3) . 2_556 ?
K1 W11 K5 146.69(10) . 2_556 ?
K8 W11 K5 98.59(16) 4_676 2_556 ?
O41 W12 O43 102.1(6) . . ?
O41 W12 O42 100.7(6) . . ?
O43 W12 O42 94.7(5) . . ?
O41 W12 O44 96.9(6) . . ?
O43 W12 O44 97.0(6) . . ?
O42 W12 O44 156.2(5) . . ?
O41 W12 O45 89.5(6) . . ?
O43 W12 O45 167.8(6) . . ?
O42 W12 O45 79.4(5) . . ?
O44 W12 O45 85.0(5) . . ?
O41 W12 O46 167.1(5) . . ?
O43 W12 O46 88.7(6) . . ?
O42 W12 O46 85.3(5) . . ?
O44 W12 O46 74.4(5) . . ?
O45 W12 O46 80.2(5) . . ?
O41 W12 K1 134.2(4) . . ?
O43 W12 K1 46.4(4) . . ?
O42 W12 K1 60.0(4) . . ?
O44 W12 K1 116.3(4) . . ?
O45 W12 K1 122.2(3) . . ?
O46 W12 K1 58.7(3) . . ?
O41 W12 K8 45.6(5) . 4_676 ?
O43 W12 K8 117.5(5) . 4_676 ?
O42 W12 K8 57.9(4) . 4_676 ?
O44 W12 K8 131.5(4) . 4_676 ?
O45 W12 K8 68.5(4) . 4_676 ?
O46 W12 K8 134.6(3) . 4_676 ?
K1 W12 K8 112.28(15) . 4_676 ?
O41 W12 K9 72.9(5) . 4_675 ?
O43 W12 K9 142.9(4) . 4_675 ?
O42 W12 K9 122.4(4) . 4_675 ?
O44 W12 K9 49.0(4) . 4_675 ?
O45 W12 K9 44.3(3) . 4_675 ?
O46 W12 K9 94.2(3) . 4_675 ?
K1 W12 K9 152.82(14) . 4_675 ?
K8 W12 K9 85.92(18) 4_676 4_675 ?
O48 W13 O47 102.1(7) . . ?
O48 W13 O49 101.3(7) . . ?
O47 W13 O49 94.5(7) . . ?
O48 W13 O44 96.9(7) . . ?
O47 W13 O44 96.5(7) . . ?
O49 W13 O44 156.2(5) . . ?
O48 W13 O50 90.7(6) . . ?
O47 W13 O50 167.0(6) . . ?
O49 W13 O50 80.5(6) . . ?
O44 W13 O50 84.1(6) . . ?
O48 W13 O46 167.6(7) . . ?
O47 W13 O46 87.1(6) . . ?
O49 W13 O46 86.1(5) . . ?
O44 W13 O46 73.5(5) . . ?
O50 W13 O46 80.6(4) . . ?
O48 W13 K14 114.3(10) . 3_566 ?
O47 W13 K14 35.4(10) . 3_566 ?
O49 W13 K14 60.0(9) . 3_566 ?
O44 W13 K14 124.9(9) . 3_566 ?
O50 W13 K14 135.9(9) . 3_566 ?
O46 W13 K14 78.0(9) . 3_566 ?
O48 W13 K9 80.5(6) . 4_675 ?
O47 W13 K9 137.8(5) . 4_675 ?
O49 W13 K9 126.7(4) . 4_675 ?
O44 W13 K9 42.0(4) . 4_675 ?
O50 W13 K9 46.3(4) . 4_675 ?
O46 W13 K9 87.1(3) . 4_675 ?
K14 W13 K9 163.4(8) 3_566 4_675 ?
O51 W14 O52 101.5(6) . . ?
O51 W14 O49 101.4(6) . . ?
O52 W14 O49 93.6(6) . . ?
O51 W14 O53 98.7(6) . . ?
O52 W14 O53 94.2(5) . . ?
O49 W14 O53 156.5(6) . . ?
O51 W14 O54 94.0(6) . . ?
O52 W14 O54 164.4(5) . . ?
O49 W14 O54 82.0(5) . . ?
O53 W14 O54 84.6(5) . . ?
O51 W14 O55 172.8(5) . . ?
O52 W14 O55 82.5(5) . . ?
O49 W14 O55 84.1(5) . . ?
O53 W14 O55 75.0(5) . . ?
O54 W14 O55 82.1(4) . . ?
O51 W14 K2 80.7(4) . 3_566 ?
O52 W14 K2 137.4(4) . 3_566 ?
O49 W14 K2 128.1(4) . 3_566 ?
O53 W14 K2 44.2(4) . 3_566 ?
O54 W14 K2 46.4(3) . 3_566 ?
O55 W14 K2 92.3(3) . 3_566 ?
O51 W14 K11 42.8(5) . 3_566 ?
O52 W14 K11 140.1(4) . 3_566 ?
O49 W14 K11 80.7(4) . 3_566 ?
O53 W14 K11 106.7(4) . 3_566 ?
O54 W14 K11 54.2(4) . 3_566 ?
O55 W14 K11 135.2(3) . 3_566 ?
K2 W14 K11 66.05(17) 3_566 3_566 ?
O51 W14 K14 112.4(9) . 3_566 ?
O52 W14 K14 38.8(10) . 3_566 ?
O49 W14 K14 55.3(9) . 3_566 ?
O53 W14 K14 126.2(8) . 3_566 ?
O54 W14 K14 132.5(10) . 3_566 ?
O55 W14 K14 74.5(9) . 3_566 ?
K2 W14 K14 166.3(8) 3_566 3_566 ?
K11 W14 K14 126.1(7) 3_566 3_566 ?
O57 W15 O56 102.8(6) . . ?
O57 W15 O53 99.2(6) . . ?
O56 W15 O53 94.3(5) . . ?
O57 W15 O37 100.2(5) . . ?
O56 W15 O37 92.7(5) . . ?
O53 W15 O37 157.3(5) . . ?
O57 W15 O58 93.9(5) . . ?
O56 W15 O58 163.1(5) . . ?
O53 W15 O58 85.2(5) . . ?
O37 W15 O58 81.9(5) . . ?
O57 W15 O55 172.8(5) . . ?
O56 W15 O55 82.3(5) . . ?
O53 W15 O55 75.2(5) . . ?
O37 W15 O55 84.4(5) . . ?
O58 W15 O55 81.3(4) . . ?
O57 W15 K10 46.7(4) . 3_566 ?
O56 W15 K10 101.5(5) . 3_566 ?
O53 W15 K10 144.8(4) . 3_566 ?
O37 W15 K10 53.5(4) . 3_566 ?
O58 W15 K10 88.2(4) . 3_566 ?
O55 W15 K10 137.7(3) . 3_566 ?
O57 W15 K2 79.7(4) . 3_566 ?
O56 W15 K2 138.2(4) . 3_566 ?
O53 W15 K2 45.0(4) . 3_566 ?
O37 W15 K2 128.3(4) . 3_566 ?
O58 W15 K2 46.9(3) . 3_566 ?
O55 W15 K2 93.1(3) . 3_566 ?
K10 W15 K2 109.1(2) 3_566 3_566 ?
O59 W16 O45 103.4(6) . . ?
O59 W16 O61 98.5(6) . . ?
O45 W16 O61 91.6(5) . . ?
O59 W16 O62 100.4(6) . . ?
O45 W16 O62 89.6(5) . . ?
O61 W16 O62 160.2(5) . . ?
O59 W16 O60 99.4(5) . . ?
O45 W16 O60 157.1(5) . . ?
O61 W16 O60 86.5(5) . . ?
O62 W16 O60 84.7(5) . . ?
O59 W16 O63 169.2(5) . . ?
O45 W16 O63 85.0(5) . . ?
O61 W16 O63 74.3(5) . . ?
O62 W16 O63 86.1(5) . . ?
O60 W16 O63 72.4(4) . . ?
O59 W16 K9 83.1(5) . 4_675 ?
O45 W16 K9 46.2(4) . 4_675 ?
O61 W16 K9 54.1(4) . 4_675 ?
O62 W16 K9 134.3(4) . 4_675 ?
O60 W16 K9 140.2(3) . 4_675 ?
O63 W16 K9 98.6(3) . 4_675 ?
O59 W16 K5 85.7(5) . 2_556 ?
O45 W16 K5 135.5(4) . 2_556 ?
O61 W16 K5 130.6(4) . 2_556 ?
O62 W16 K5 46.0(3) . 2_556 ?
O60 W16 K5 44.7(3) . 2_556 ?
O63 W16 K5 93.0(3) . 2_556 ?
K9 W16 K5 168.46(15) 4_675 2_556 ?
O64 W17 O54 101.7(6) . . ?
O64 W17 O50 103.8(6) . . ?
O54 W17 O50 92.9(6) . . ?
O64 W17 O61 97.6(6) . . ?
O54 W17 O61 159.1(5) . . ?
O50 W17 O61 90.2(6) . . ?
O64 W17 O65 96.7(6) . . ?
O54 W17 O65 85.7(5) . . ?
O50 W17 O65 159.4(5) . . ?
O61 W17 O65 84.1(5) . . ?
O64 W17 O63 166.5(5) . . ?
O54 W17 O63 85.9(5) . . ?
O50 W17 O63 86.8(5) . . ?
O61 W17 O63 73.6(5) . . ?
O65 W17 O63 72.6(4) . . ?
O64 W17 K11 50.1(5) . 3_566 ?
O54 W17 K11 55.7(4) . 3_566 ?
O50 W17 K11 86.6(5) . 3_566 ?
O61 W17 K11 145.3(4) . 3_566 ?
O65 W17 K11 109.1(4) . 3_566 ?
O63 W17 K11 140.5(3) . 3_566 ?
O64 W17 K2 85.2(5) . 3_566 ?
O54 W17 K2 44.6(4) . 3_566 ?
O50 W17 K2 137.2(5) . 3_566 ?
O61 W17 K2 130.6(4) . 3_566 ?
O65 W17 K2 46.8(4) . 3_566 ?
O63 W17 K2 92.9(3) . 3_566 ?
K11 W17 K2 67.09(17) 3_566 3_566 ?
O64 W17 K9 89.5(5) . 4_675 ?
O54 W17 K9 140.0(4) . 4_675 ?
O50 W17 K9 47.1(5) . 4_675 ?
O61 W17 K9 47.4(4) . 4_675 ?
O65 W17 K9 131.5(4) . 4_675 ?
O63 W17 K9 91.7(3) . 4_675 ?
K11 W17 K9 111.37(19) 3_566 4_675 ?
K2 W17 K9 173.90(12) 3_566 4_675 ?
O66 W18 O58 101.1(6) . . ?
O66 W18 O65 100.2(6) . . ?
O58 W18 O65 92.2(5) . . ?
O66 W18 O60 100.1(5) . . ?
O58 W18 O60 158.1(5) . . ?
O65 W18 O60 89.0(5) . . ?
O66 W18 O39 100.1(5) . . ?
O58 W18 O39 85.4(5) . . ?
O65 W18 O39 159.6(5) . . ?
O60 W18 O39 85.9(5) . . ?
O66 W18 O63 171.8(5) . . ?
O58 W18 O63 85.7(5) . . ?
O65 W18 O63 74.7(5) . . ?
O60 W18 O63 73.6(4) . . ?
O39 W18 O63 84.9(4) . . ?
O66 W18 K5 83.3(4) . 2_556 ?
O58 W18 K5 131.3(4) . 2_556 ?
O65 W18 K5 135.2(4) . 2_556 ?
O60 W18 K5 47.0(3) . 2_556 ?
O39 W18 K5 46.5(4) . 2_556 ?
O63 W18 K5 95.8(3) . 2_556 ?
O66 W18 K2 84.4(4) . 3_566 ?
O58 W18 K2 49.3(4) . 3_566 ?
O65 W18 K2 50.1(4) . 3_566 ?
O60 W18 K2 138.7(3) . 3_566 ?
O39 W18 K2 134.1(4) . 3_566 ?
O63 W18 K2 96.8(3) . 3_566 ?
K5 W18 K2 167.40(11) 2_556 3_566 ?
O66 W18 K2 30.8(4) . 1_565 ?
O58 W18 K2 120.7(4) . 1_565 ?
O65 W18 K2 76.2(4) . 1_565 ?
O60 W18 K2 80.7(3) . 1_565 ?
O39 W18 K2 122.2(3) . 1_565 ?
O63 W18 K2 141.1(3) . 1_565 ?
K5 W18 K2 87.18(10) 2_556 1_565 ?
K2 W18 K2 83.52(11) 3_566 1_565 ?
O26 Co1A O71 89.4(6) . . ?
O26 Co1A O72 91.8(7) . . ?
O71 Co1A O72 92.9(6) . . ?
O26 Co1A O22 94.3(7) . . ?
O71 Co1A O22 174.9(7) . . ?
O72 Co1A O22 90.4(6) . . ?
O26 Co1A O74 177.2(13) . . ?
O71 Co1A O74 92.1(16) . . ?
O72 Co1A O74 90.5(12) . . ?
O22 Co1A O74 84.0(16) . . ?
O26 Co1A O25 80.4(6) . . ?
O71 Co1A O25 97.4(6) . . ?
O72 Co1A O25 167.0(6) . . ?
O22 Co1A O25 79.9(5) . . ?
O74 Co1A O25 97.0(12) . . ?
O26 Co1A Co1B 102.1(5) . . ?
O71 Co1A Co1B 46.8(4) . . ?
O72 Co1A Co1B 48.2(4) . . ?
O22 Co1A Co1B 135.2(5) . . ?
O74 Co1A Co1B 80.6(12) . . ?
O25 Co1A Co1B 143.6(5) . . ?
O26 Co1A K13 157.3(8) . . ?
O71 Co1A K13 111.3(7) . . ?
O72 Co1A K13 78.4(7) . . ?
O22 Co1A K13 65.7(7) . . ?
O74 Co1A K13 22.4(15) . . ?
O25 Co1A K13 105.0(6) . . ?
Co1B Co1A K13 86.6(5) . . ?
O26 Co1A W7 32.8(4) . . ?
O71 Co1A W7 95.0(4) . . ?
O72 Co1A W7 123.6(5) . . ?
O22 Co1A W7 86.3(4) . . ?
O74 Co1A W7 144.7(11) . . ?
O25 Co1A W7 47.7(3) . . ?
Co1B Co1A W7 127.8(3) . . ?
K13 Co1A W7 145.5(5) . . ?
O26 Co1A W6 86.4(5) . . ?
O71 Co1A W6 144.8(5) . . ?
O72 Co1A W6 122.1(5) . . ?
O22 Co1A W6 32.4(4) . . ?
O74 Co1A W6 91.0(13) . . ?
O25 Co1A W6 47.5(3) . . ?
Co1B Co1A W6 166.6(3) . . ?
K13 Co1A W6 81.8(5) . . ?
W7 Co1A W6 64.14(15) . . ?
O26 Co1A K1 128.5(5) . . ?
O71 Co1A K1 46.2(4) . . ?
O72 Co1A K1 111.6(5) . . ?
O22 Co1A K1 128.8(5) . . ?
O74 Co1A K1 51.9(15) . . ?
O25 Co1A K1 81.4(4) . . ?
Co1B Co1A K1 68.59(19) . . ?
K13 Co1A K1 74.1(6) . . ?
W7 Co1A K1 113.8(2) . . ?
W6 Co1A K1 114.1(2) . . ?
O26 Co1A K8 38.8(4) . 4_576 ?
O71 Co1A K8 87.9(4) . 4_576 ?
O72 Co1A K8 53.2(5) . 4_576 ?
O22 Co1A K8 97.2(5) . 4_576 ?
O74 Co1A K8 143.5(11) . 4_576 ?
O25 Co1A K8 119.1(4) . 4_576 ?
Co1B Co1A K8 73.0(2) . 4_576 ?
K13 Co1A K8 129.2(6) . 4_576 ?
W7 Co1A K8 71.4(2) . 4_576 ?
W6 Co1A K8 109.5(3) . 4_576 ?
K1 Co1A K8 133.3(2) . 4_576 ?
O56 Co1B O71 89.1(5) . . ?
O56 Co1B O73 174.9(8) . 3_566 ?
O71 Co1B O73 88.0(7) . 3_566 ?
O56 Co1B O52 89.8(5) . . ?
O71 Co1B O52 174.0(5) . . ?
O73 Co1B O52 92.6(7) 3_566 . ?
O56 Co1B O72 90.8(6) . . ?
O71 Co1B O72 90.1(5) . . ?
O73 Co1B O72 93.5(8) 3_566 . ?
O52 Co1B O72 95.8(6) . . ?
O56 Co1B O55 78.2(5) . . ?
O71 Co1B O55 96.0(5) . . ?
O73 Co1B O55 97.9(7) 3_566 . ?
O52 Co1B O55 78.0(5) . . ?
O72 Co1B O55 167.3(5) . . ?
O56 Co1B Co1A 100.7(4) . . ?
O71 Co1B Co1A 46.0(4) . . ?
O73 Co1B Co1A 80.3(7) 3_566 . ?
O52 Co1B Co1A 140.0(4) . . ?
O72 Co1B Co1A 46.1(4) . . ?
O55 Co1B Co1A 141.8(4) . . ?
O56 Co1B K14 157.2(13) . 3_566 ?
O71 Co1B K14 112.6(11) . 3_566 ?
O73 Co1B K14 26.9(13) 3_566 3_566 ?
O52 Co1B K14 69.3(11) . 3_566 ?
O72 Co1B K14 82.7(13) . 3_566 ?
O55 Co1B K14 105.0(13) . 3_566 ?
Co1A Co1B K14 90.5(11) . 3_566 ?
O56 Co1B K1 128.7(4) . . ?
O71 Co1B K1 46.4(4) . . ?
O73 Co1B K1 46.9(7) 3_566 . ?
O52 Co1B K1 131.5(4) . . ?
O72 Co1B K1 109.7(4) . . ?
O55 Co1B K1 82.4(3) . . ?
Co1A Co1B K1 68.5(2) . . ?
K14 Co1B K1 73.8(12) 3_566 . ?
O56 Co1B K13 144.2(6) . . ?
O71 Co1B K13 81.1(5) . . ?
O73 Co1B K13 39.3(8) 3_566 . ?
O52 Co1B K13 103.1(5) . . ?
O72 Co1B K13 55.1(6) . . ?
O55 Co1B K13 136.9(6) . . ?
Co1A Co1B K13 49.1(5) . . ?
K14 Co1B K13 41.5(12) 3_566 . ?
K1 Co1B K13 64.5(5) . . ?
O43 Co2 O15 94.4(5) . . ?
O43 Co2 O69 91.0(7) . . ?
O15 Co2 O69 85.5(7) . . ?
O43 Co2 O67 88.6(7) . 2_556 ?
O15 Co2 O67 176.8(7) . 2_556 ?
O69 Co2 O67 93.1(9) . 2_556 ?
O43 Co2 O68 176.0(6) . 2_546 ?
O15 Co2 O68 89.6(6) . 2_546 ?
O69 Co2 O68 89.8(7) . 2_546 ?
O67 Co2 O68 87.5(8) 2_556 2_546 ?
O43 Co2 O70 88.2(6) . 2_556 ?
O15 Co2 O70 90.6(6) . 2_556 ?
O69 Co2 O70 175.9(7) . 2_556 ?
O67 Co2 O70 90.9(8) 2_556 2_556 ?
O68 Co2 O70 91.3(6) 2_546 2_556 ?
O43 Co2 K1 50.1(4) . . ?
O15 Co2 K1 50.7(4) . . ?
O69 Co2 K1 67.2(5) . . ?
O67 Co2 K1 131.3(7) 2_556 . ?
O68 Co2 K1 133.6(5) 2_546 . ?
O70 Co2 K1 109.3(4) 2_556 . ?
O43 Co2 K4 133.3(4) . 2_546 ?
O15 Co2 K4 73.9(4) . 2_546 ?
O69 Co2 K4 131.3(6) . 2_546 ?
O67 Co2 K4 105.1(7) 2_556 2_546 ?
O68 Co2 K4 47.6(5) 2_546 2_546 ?
O70 Co2 K4 48.1(4) 2_556 2_546 ?
K1 Co2 K4 121.63(13) . 2_546 ?
O25 Si1 O18 112.4(7) . . ?
O25 Si1 O32 110.9(6) . . ?
O18 Si1 O32 110.2(6) . . ?
O25 Si1 O6 108.2(6) . . ?
O18 Si1 O6 108.8(6) . . ?
O32 Si1 O6 106.2(6) . . ?
O25 Si1 K1 99.7(4) . . ?
O18 Si1 K1 60.2(4) . . ?
O32 Si1 K1 60.7(4) . . ?
O6 Si1 K1 152.1(5) . . ?
O55 Si2 O46 110.6(7) . . ?
O55 Si2 O40 111.9(6) . . ?
O46 Si2 O40 111.1(6) . . ?
O55 Si2 O63 108.6(6) . . ?
O46 Si2 O63 107.5(6) . . ?
O40 Si2 O63 106.9(6) . . ?
O55 Si2 K1 98.7(5) . . ?
O46 Si2 K1 61.4(4) . . ?
O40 Si2 K1 60.7(4) . . ?
O63 Si2 K1 152.7(5) . . ?
W1 O1 K9 150.7(8) . . ?
W8 O2 W1 147.2(7) . . ?
W8 O2 K12 106.2(5) . . ?
W1 O2 K12 105.4(5) . . ?
W1 O3 W7 152.7(7) . . ?
W1 O3 K7 103.9(5) . 4_576 ?
W7 O3 K7 101.7(5) . 4_576 ?
W1 O4 W3 117.8(6) . . ?
W1 O4 K7 100.7(5) . 4_576 ?
W3 O4 K7 99.8(5) . 4_576 ?
W1 O5 W2 119.6(6) . . ?
W1 O5 K12 101.0(5) . . ?
W2 O5 K12 106.4(6) . . ?
Si1 O6 W1 122.9(6) . . ?
Si1 O6 W3 121.2(6) . . ?
W1 O6 W3 95.0(4) . . ?
Si1 O6 W2 123.3(7) . . ?
W1 O6 W2 94.1(4) . . ?
W3 O6 W2 92.6(4) . . ?
W2 O7 K2 145.0(7) . 2_556 ?
W2 O7 K11 108.7(6) . 2_556 ?
K2 O7 K11 100.2(4) 2_556 2_556 ?
W2 O8 W4 153.0(6) . . ?
W2 O8 K5 106.1(5) . . ?
W4 O8 K5 98.1(4) . . ?
W2 O9 W3 118.6(6) . . ?
W2 O9 K5 99.4(5) . . ?
W3 O9 K5 97.0(4) . . ?
W9 O10 W2 146.4(7) . . ?
W9 O10 K12 104.4(5) . . ?
W2 O10 K12 107.6(5) . . ?
W9 O10 K11 105.6(5) . 2_556 ?
W2 O10 K11 95.4(5) . 2_556 ?
K12 O10 K11 68.9(4) . 2_556 ?
W3 O11 K3 146.3(7) . 3_566 ?
W3 O11 K10 100.9(6) . 4_566 ?
K3 O11 K10 108.8(4) 3_566 4_566 ?
W3 O12 W6 146.5(7) . . ?
W3 O12 K7 107.7(5) . 4_576 ?
W6 O12 K7 104.0(5) . 4_576 ?
W3 O12 K10 96.7(5) . 4_566 ?
W6 O12 K10 95.3(4) . 4_566 ?
K7 O12 K10 87.2(4) 4_576 4_566 ?
W3 O13 W5 144.5(7) . . ?
W3 O13 K5 112.1(6) . . ?
W5 O13 K5 102.2(4) . . ?
W4 O14 K4 124.6(8) . 2_546 ?
W4 O15 Co2 157.9(8) . . ?
W4 O15 K1 104.7(6) . . ?
Co2 O15 K1 95.1(5) . . ?
W9 O16 W4 154.4(7) . . ?
W9 O16 K1 95.9(4) . . ?
W4 O16 K1 90.9(5) . . ?
W4 O17 W5 117.4(6) . . ?
W4 O17 K5 107.9(6) . . ?
W5 O17 K5 106.7(5) . . ?
Si1 O18 W4 129.6(7) . . ?
Si1 O18 W5 126.1(6) . . ?
W4 O18 W5 92.4(4) . . ?
Si1 O18 K1 92.9(5) . . ?
W4 O18 K1 85.7(4) . . ?
W5 O18 K1 126.6(5) . . ?
W5 O19 K6 137.1(7) . 3_566 ?
W5 O20 K13 120.5(10) . . ?
W5 O21 W6 159.2(8) . . ?
W5 O21 K13 91.6(7) . . ?
W6 O21 K13 96.8(7) . . ?
W6 O22 Co1A 106.7(7) . . ?
W6 O22 K13 118.0(9) . . ?
Co1A O22 K13 72.7(7) . . ?
W6 O23 K4 140.3(8) . 2_446 ?
W6 O23 K10 116.0(7) . 4_566 ?
K4 O23 K10 102.4(5) 2_446 4_566 ?
W6 O24 W7 116.8(6) . . ?
W6 O24 K7 107.3(5) . 4_576 ?
W7 O24 K7 106.2(5) . 4_576 ?
Si1 O25 Co1A 124.0(6) . . ?
Si1 O25 W6 127.4(7) . . ?
Co1A O25 W6 86.0(4) . . ?
Si1 O25 W7 128.5(6) . . ?
Co1A O25 W7 85.6(5) . . ?
W6 O25 W7 91.6(4) . . ?
W7 O26 Co1A 110.1(7) . . ?
W7 O26 K8 135.8(7) . 4_576 ?
Co1A O26 K8 113.5(6) . 4_576 ?
W7 O27 K6 171.4(8) . 4_576 ?
W8 O28 W7 153.9(7) . . ?
W8 O29 K4 150.1(7) . . ?
W8 O30 W10 144.5(7) . . ?
W9 O31 W8 117.5(6) . . ?
W9 O31 K12 101.6(5) . . ?
W8 O31 K12 101.3(5) . . ?
Si1 O32 W8 127.3(6) . . ?
Si1 O32 W9 126.1(6) . . ?
W8 O32 W9 93.0(4) . . ?
Si1 O32 K1 91.9(5) . . ?
W8 O32 K1 126.4(4) . . ?
W9 O32 K1 88.7(3) . . ?
W9 O33 K6 146.9(8) . 4_676 ?
W9 O33 K11 107.0(6) . 2_556 ?
K6 O33 K11 89.0(5) 4_676 2_556 ?
W11 O34 K6 143.5(7) . 4_676 ?
W11 O34 K8 101.5(5) . 4_676 ?
K6 O34 K8 113.2(5) 4_676 4_676 ?
W11 O35 W9 142.7(7) . . ?
W11 O35 K1 110.0(5) . . ?
W9 O35 K1 106.3(5) . . ?
W10 O36 K4 151.9(7) . . ?
W10 O36 K10 104.4(5) . 3_566 ?
K4 O36 K10 95.0(4) . 3_566 ?
W10 O37 W15 152.0(7) . . ?
W10 O37 K10 100.2(5) . 3_566 ?
W15 O37 K10 95.4(5) . 3_566 ?
W11 O38 W10 117.2(5) . . ?
W11 O38 K5 102.7(4) . 2_556 ?
W10 O38 K5 99.2(4) . 2_556 ?
W10 O39 W18 147.5(7) . . ?
W10 O39 K5 108.4(5) . 2_556 ?
W18 O39 K5 102.6(5) . 2_556 ?
Si2 O40 W10 125.6(6) . . ?
Si2 O40 W11 127.1(6) . . ?
W10 O40 W11 93.1(4) . . ?
Si2 O40 K1 92.7(5) . . ?
W10 O40 K1 127.2(4) . . ?
W11 O40 K1 88.5(3) . . ?
W12 O41 K8 108.8(6) . 4_676 ?
W12 O42 W11 157.8(7) . . ?
W12 O42 K8 91.9(4) . 4_676 ?
W11 O42 K8 95.2(5) . 4_676 ?
W12 O42 K1 89.4(4) . . ?
W11 O42 K1 94.1(4) . . ?
K8 O42 K1 151.6(4) 4_676 . ?
W12 O43 Co2 155.2(8) . . ?
W12 O43 K1 106.7(5) . . ?
Co2 O43 K1 95.7(5) . . ?
W13 O44 W12 117.0(6) . . ?
W13 O44 K9 112.3(6) . 4_675 ?
W12 O44 K9 101.3(6) . 4_675 ?
W16 O45 W12 150.7(6) . . ?
W16 O45 K9 105.0(5) . 4_675 ?
W12 O45 K9 103.2(5) . 4_675 ?
Si2 O46 W12 129.1(7) . . ?
Si2 O46 W13 127.3(7) . . ?
W12 O46 W13 93.1(4) . . ?
Si2 O46 K1 92.1(5) . . ?
W12 O46 K1 84.7(4) . . ?
W13 O46 K1 125.9(4) . . ?
W13 O47 K14 121.6(14) . 3_566 ?
W14 O49 W13 159.7(8) . . ?
W14 O49 K14 96.5(11) . 3_566 ?
W13 O49 K14 90.2(11) . 3_566 ?
W17 O50 W13 147.1(8) . . ?
W17 O50 K9 106.8(6) . 4_675 ?
W13 O50 K9 103.4(5) . 4_675 ?
W14 O51 K12 164.2(7) . 4_575 ?
W14 O51 K11 114.2(7) . 3_566 ?
K12 O51 K11 75.0(5) 4_575 3_566 ?
W14 O52 Co1B 111.6(7) . . ?
W14 O52 K14 118.0(14) . 3_566 ?
Co1B O52 K14 68.0(11) . 3_566 ?
W15 O53 W14 117.5(7) . . ?
W15 O53 K2 106.9(5) . 3_566 ?
W14 O53 K2 107.7(5) . 3_566 ?
W17 O54 W14 146.5(6) . . ?
W17 O54 K2 109.6(5) . 3_566 ?
W14 O54 K2 102.3(5) . 3_566 ?
W17 O54 K11 96.6(5) . 3_566 ?
W14 O54 K11 93.9(5) . 3_566 ?
K2 O54 K11 89.0(4) 3_566 3_566 ?
Si2 O55 Co1B 124.1(6) . . ?
Si2 O55 W14 127.4(6) . . ?
Co1B O55 W14 87.8(4) . . ?
Si2 O55 W15 127.0(6) . . ?
Co1B O55 W15 87.2(4) . . ?
W14 O55 W15 90.8(4) . . ?
W15 O56 Co1B 112.3(7) . . ?
W15 O56 K8 138.2(6) . 4_576 ?
Co1B O56 K8 109.4(5) . 4_576 ?
W15 O57 K3 138.9(6) . 4_576 ?
W15 O57 K10 107.2(5) . 3_566 ?
K3 O57 K10 112.9(4) 4_576 3_566 ?
W18 O58 W15 153.9(7) . . ?
W18 O58 K2 102.0(5) . 3_566 ?
W15 O58 K2 101.8(5) . 3_566 ?
W16 O59 K3 148.3(7) . 4_676 ?
W18 O60 W16 120.1(5) . . ?
W18 O60 K5 102.9(4) . 2_556 ?
W16 O60 K5 105.4(5) . 2_556 ?
W16 O61 W17 118.6(6) . . ?
W16 O61 K9 94.6(5) . 4_675 ?
W17 O61 K9 103.4(5) . 4_675 ?
W11 O62 W16 145.4(7) . . ?
W11 O62 K5 107.7(5) . 2_556 ?
W16 O62 K5 104.8(5) . 2_556 ?
Si2 O63 W17 122.5(6) . . ?
Si2 O63 W18 123.1(6) . . ?
W17 O63 W18 93.7(4) . . ?
Si2 O63 W16 122.4(6) . . ?
W17 O63 W16 93.2(4) . . ?
W18 O63 W16 93.8(4) . . ?
W17 O64 K7 168.0(8) . . ?
W17 O64 K11 103.9(6) . 3_566 ?
K7 O64 K11 88.0(5) . 3_566 ?
W18 O65 W17 118.9(6) . . ?
W18 O65 K2 100.3(5) . 3_566 ?
W17 O65 K2 102.9(5) . 3_566 ?
W18 O66 K2 130.4(6) . 1_565 ?
Co2 O68 K4 99.2(6) 2_556 . ?
Co2 O69 K13 149.6(10) . . ?
Co2 O69 K1 78.6(5) . . ?
K13 O69 K1 76.5(7) . . ?
Co2 O69 K14 138.5(13) . 3_566 ?
K13 O69 K14 46.3(11) . 3_566 ?
K1 O69 K14 72.9(10) . 3_566 ?
Co2 O70 K4 98.5(5) 2_546 1_545 ?
Co1A O71 Co1B 87.2(5) . . ?
Co1A O71 K1 102.9(5) . . ?
Co1B O71 K1 102.2(5) . . ?
Co1A O72 Co1B 85.7(6) . . ?
Co1A O72 K8 95.8(5) . 4_576 ?
Co1B O72 K8 100.7(5) . 4_576 ?
Co1A O72 K14 94.3(11) . 3_566 ?
Co1B O72 K14 58.0(11) . 3_566 ?
K8 O72 K14 155.6(11) 4_576 3_566 ?
Co1A O72 K13 64.5(7) . . ?
Co1B O72 K13 93.4(7) . . ?
K8 O72 K13 154.9(7) 4_576 . ?
K14 O72 K13 47.8(11) 3_566 . ?
K14 O73 Co1B 110(3) . 3_566 ?
K14 O73 K13 72(3) . 3_566 ?
Co1B O73 K13 112.5(11) 3_566 3_566 ?
K14 O73 K1 149(3) . 3_566 ?
Co1B O73 K1 101.6(9) 3_566 3_566 ?
K13 O73 K1 96.7(9) 3_566 3_566 ?
K13 O74 Co1A 118(3) . . ?
K13 O74 K14 75(2) . 3_566 ?
Co1A O74 K14 109(2) . 3_566 ?
K13 O74 K1 149(3) . . ?
Co1A O74 K1 93(2) . . ?
K14 O74 K1 91(2) 3_566 . ?
K3 O1W K2 89.7(4) . 2 ?
K3 O1W K3 75.6(4) . 3_565 ?
K2 O1W K3 165.3(5) 2 3_565 ?
K8 O4W K10 120.3(6) . 2 ?
K3 O5W K3 78.5(4) 3_566 1_556 ?
K2 O6W K3 85.9(5) 1_565 2 ?
K3 O7W K9 115.7(6) 4_576 4_575 ?
O11W O8W K11 151(6) 4_575 3_566 ?
O11W O8W K7 96(5) 4_575 . ?
K11 O8W K7 107(3) 3_566 . ?
O12W O10W K11 34(10) 3_566 3_566 ?
O8W O11W K7 63(5) 4_676 4_676 ?
O8W O11W K11 21(4) 4_676 2_556 ?
K7 O11W K11 79.4(14) 4_676 2_556 ?
O10W O12W K11 139(10) 3_566 . ?
O10W O12W K6 129(10) 3_566 3_566 ?
K11 O12W K6 89(2) . 3_566 ?
O15W O14W K10 128(5) 4_565 . ?
O15W O14W K7 82(4) 4_565 1_545 ?
K10 O14W K7 104(3) . 1_545 ?
O14W O15W K7 73(5) 4_666 4_676 ?
O14W O15W K10 34(4) 4_666 4_666 ?
K7 O15W K10 82(2) 4_676 4_666 ?
K12 O16W K11 76.1(11) 2_546 . ?
K12 O16W K6 121.1(18) 2_546 3_566 ?
K11 O16W K6 89.3(12) . 3_566 ?
O32W O17W K14 144(10) . 3_566 ?
O27W O19W K9 61(4) . . ?
K4 O23W K13 138.7(15) . 2_456 ?
O31W O25W K13 76(6) . 4_666 ?
O31W O25W K14 125(6) . 2_546 ?
K13 O25W K14 57(2) 4_666 2_546 ?
O19W O27W K9 92(4) . . ?
O32W O30W K12 129(8) 3_566 2_546 ?
O25W O31W K13 76(6) . 4_666 ?
O17W O32W O30W 138(10) . 3_566 ?
O35 K1 O43 98.9(4) . . ?
O35 K1 O15 100.3(4) . . ?
O43 K1 O15 64.8(4) . . ?
O35 K1 O71 94.3(4) . . ?
O43 K1 O71 142.7(4) . . ?
O15 K1 O71 146.0(4) . . ?
O35 K1 O73 144.8(5) . 3_566 ?
O43 K1 O73 91.1(5) . 3_566 ?
O15 K1 O73 114.4(5) . 3_566 ?
O71 K1 O73 59.9(5) . 3_566 ?
O35 K1 O74 148.1(9) . . ?
O43 K1 O74 112.8(9) . . ?
O15 K1 O74 90.7(12) . . ?
O71 K1 O74 62.4(11) . . ?
O73 K1 O74 42.1(9) 3_566 . ?
O35 K1 O18 96.3(3) . . ?
O43 K1 O18 121.9(4) . . ?
O15 K1 O18 57.3(3) . . ?
O71 K1 O18 90.8(3) . . ?
O73 K1 O18 106.9(5) 3_566 . ?
O74 K1 O18 64.8(8) . . ?
O35 K1 O32 56.4(3) . . ?
O43 K1 O32 147.7(4) . . ?
O15 K1 O32 97.0(4) . . ?
O71 K1 O32 66.3(3) . . ?
O73 K1 O32 121.2(5) 3_566 . ?
O74 K1 O32 92.8(8) . . ?
O18 K1 O32 51.0(3) . . ?
O35 K1 O16 52.2(3) . . ?
O43 K1 O16 95.5(4) . . ?
O15 K1 O16 53.2(4) . . ?
O71 K1 O16 119.8(4) . . ?
O73 K1 O16 160.2(5) 3_566 . ?
O74 K1 O16 118.5(9) . . ?
O18 K1 O16 54.0(3) . . ?
O32 K1 O16 53.6(3) . . ?
O35 K1 O40 55.2(3) . . ?
O43 K1 O40 94.4(3) . . ?
O15 K1 O40 146.5(4) . . ?
O71 K1 O40 65.4(3) . . ?
O73 K1 O40 90.6(5) 3_566 . ?
O74 K1 O40 122.3(11) . . ?
O18 K1 O40 138.4(3) . . ?
O32 K1 O40 87.5(3) . . ?
O16 K1 O40 107.4(3) . . ?
O35 K1 O46 93.6(3) . . ?
O43 K1 O46 55.4(3) . . ?
O15 K1 O46 119.9(4) . . ?
O71 K1 O46 89.2(3) . . ?
O73 K1 O46 64.7(5) 3_566 . ?
O74 K1 O46 106.7(8) . . ?
O18 K1 O46 170.1(3) . . ?
O32 K1 O46 137.2(3) . . ?
O16 K1 O46 133.6(4) . . ?
O40 K1 O46 49.8(3) . . ?
O35 K1 O42 51.1(3) . . ?
O43 K1 O42 52.4(3) . . ?
O15 K1 O42 95.7(4) . . ?
O71 K1 O42 117.2(3) . . ?
O73 K1 O42 116.6(5) 3_566 . ?
O74 K1 O42 157.7(7) . . ?
O18 K1 O42 135.8(3) . . ?
O32 K1 O42 107.5(3) . . ?
O16 K1 O42 81.9(3) . . ?
O40 K1 O42 51.8(3) . . ?
O46 K1 O42 51.9(3) . . ?
O7 K2 O66 76.8(4) 2_546 1_545 ?
O7 K2 O53 102.6(4) 2_546 3_566 ?
O66 K2 O53 173.2(4) 1_545 3_566 ?
O7 K2 O58 152.4(4) 2_546 3_566 ?
O66 K2 O58 122.8(4) 1_545 3_566 ?
O53 K2 O58 55.5(3) 3_566 3_566 ?
O7 K2 O54 89.3(4) 2_546 3_566 ?
O66 K2 O54 117.2(4) 1_545 3_566 ?
O53 K2 O54 56.0(4) 3_566 3_566 ?
O58 K2 O54 64.9(3) 3_566 3_566 ?
O7 K2 O65 118.2(4) 2_546 3_566 ?
O66 K2 O65 80.6(4) 1_545 3_566 ?
O53 K2 O65 94.0(4) 3_566 3_566 ?
O58 K2 O65 54.8(3) 3_566 3_566 ?
O54 K2 O65 53.2(4) 3_566 3_566 ?
O7 K2 O6W 138.6(5) 2_546 1_545 ?
O66 K2 O6W 87.4(4) 1_545 1_545 ?
O53 K2 O6W 97.1(4) 3_566 1_545 ?
O58 K2 O6W 66.6(5) 3_566 1_545 ?
O54 K2 O6W 131.5(5) 3_566 1_545 ?
O65 K2 O6W 96.0(5) 3_566 1_545 ?
O7 K2 O1W 76.8(4) 2_546 2_545 ?
O66 K2 O1W 81.2(4) 1_545 2_545 ?
O53 K2 O1W 105.3(4) 3_566 2_545 ?
O58 K2 O1W 122.3(4) 3_566 2_545 ?
O54 K2 O1W 154.1(4) 3_566 2_545 ?
O65 K2 O1W 152.7(4) 3_566 2_545 ?
O6W K2 O1W 63.0(5) 1_545 2_545 ?
O7 K2 W18 147.0(3) 2_546 3_566 ?
O66 K2 W18 96.1(3) 1_545 3_566 ?
O53 K2 W18 80.7(3) 3_566 3_566 ?
O58 K2 W18 28.7(3) 3_566 3_566 ?
O54 K2 W18 65.0(3) 3_566 3_566 ?
O65 K2 W18 29.6(2) 3_566 3_566 ?
O6W K2 W18 71.7(4) 1_545 3_566 ?
O1W K2 W18 134.7(3) 2_545 3_566 ?
O7 K2 W15 130.5(3) 2_546 3_566 ?
O66 K2 W15 152.5(3) 1_545 3_566 ?
O53 K2 W15 28.0(2) 3_566 3_566 ?
O58 K2 W15 31.2(3) 3_566 3_566 ?
O54 K2 W15 66.7(3) 3_566 3_566 ?
O65 K2 W15 82.2(3) 3_566 3_566 ?
O6W K2 W15 73.3(4) 1_545 3_566 ?
O1W K2 W15 106.0(3) 2_545 3_566 ?
W18 K2 W15 59.68(7) 3_566 3_566 ?
O7 K2 W17 95.9(3) 2_546 3_566 ?
O66 K2 W17 94.4(3) 1_545 3_566 ?
O53 K2 W17 78.9(3) 3_566 3_566 ?
O58 K2 W17 65.6(3) 3_566 3_566 ?
O54 K2 W17 25.8(3) 3_566 3_566 ?
O65 K2 W17 30.3(2) 3_566 3_566 ?
O6W K2 W17 123.7(4) 1_545 3_566 ?
O1W K2 W17 172.1(3) 2_545 3_566 ?
W18 K2 W17 52.06(7) 3_566 3_566 ?
W15 K2 W17 80.92(9) 3_566 3_566 ?
O7 K2 W14 87.0(3) 2_546 3_566 ?
O66 K2 W14 145.7(3) 1_545 3_566 ?
O53 K2 W14 28.1(3) 3_566 3_566 ?
O58 K2 W14 65.8(2) 3_566 3_566 ?
O54 K2 W14 31.3(3) 3_566 3_566 ?
O65 K2 W14 80.8(3) 3_566 3_566 ?
O6W K2 W14 123.0(4) 1_545 3_566 ?
O1W K2 W14 124.7(3) 2_545 3_566 ?
W18 K2 W14 81.11(9) 3_566 3_566 ?
W15 K2 W14 49.84(6) 3_566 3_566 ?
W17 K2 W14 56.90(7) 3_566 3_566 ?
O59 K3 O11 79.4(4) 4_575 3_566 ?
O59 K3 O1W 139.4(5) 4_575 . ?
O11 K3 O1W 140.2(4) 3_566 . ?
O59 K3 O57 81.6(4) 4_575 4_675 ?
O11 K3 O57 69.9(4) 3_566 4_675 ?
O1W K3 O57 115.2(5) . 4_675 ?
O59 K3 O5W 134.6(5) 4_575 3_566 ?
O11 K3 O5W 73.3(4) 3_566 3_566 ?
O1W K3 O5W 70.8(5) . 3_566 ?
O57 K3 O5W 120.1(5) 4_675 3_566 ?
O59 K3 O5W 72.6(4) 4_575 1_554 ?
O11 K3 O5W 133.8(5) 3_566 1_554 ?
O1W K3 O5W 71.0(4) . 1_554 ?
O57 K3 O5W 137.9(5) 4_675 1_554 ?
O5W K3 O5W 101.5(4) 3_566 1_554 ?
O59 K3 O6W 147.8(5) 4_575 2_545 ?
O11 K3 O6W 84.0(5) 3_566 2_545 ?
O1W K3 O6W 65.2(5) . 2_545 ?
O57 K3 O6W 66.7(5) 4_675 2_545 ?
O5W K3 O6W 63.9(5) 3_566 2_545 ?
O5W K3 O6W 136.1(5) 1_554 2_545 ?
O59 K3 O7W 74.6(5) 4_575 4_675 ?
O11 K3 O7W 144.1(5) 3_566 4_675 ?
O1W K3 O7W 71.9(5) . 4_675 ?
O57 K3 O7W 82.1(4) 4_675 4_675 ?
O5W K3 O7W 142.1(5) 3_566 4_675 ?
O5W K3 O7W 59.4(5) 1_554 4_675 ?
O6W K3 O7W 105.5(5) 2_545 4_675 ?
O59 K3 O1W 72.2(4) 4_575 3_565 ?
O11 K3 O1W 75.6(4) 3_566 3_565 ?
O1W K3 O1W 104.4(4) . 3_565 ?
O57 K3 O1W 139.8(4) 4_675 3_565 ?
O5W K3 O1W 66.2(5) 3_566 3_565 ?
O5W K3 O1W 61.3(5) 1_554 3_565 ?
O6W K3 O1W 129.7(4) 2_545 3_565 ?
O7W K3 O1W 118.0(5) 4_675 3_565 ?
O59 K3 K3 106.9(4) 4_575 3_565 ?
O11 K3 K3 110.3(3) 3_566 3_565 ?
O1W K3 K3 58.8(4) . 3_565 ?
O57 K3 K3 171.4(4) 4_675 3_565 ?
O5W K3 K3 53.2(4) 3_566 3_565 ?
O5W K3 K3 48.3(4) 1_554 3_565 ?
O6W K3 K3 104.7(4) 2_545 3_565 ?
O7W K3 K3 100.7(4) 4_675 3_565 ?
O1W K3 K3 45.6(3) 3_565 3_565 ?
O59 K3 K2 126.8(3) 4_575 2 ?
O11 K3 K2 123.7(3) 3_566 2 ?
O1W K3 K2 48.1(4) . 2 ?
O57 K3 K2 67.4(3) 4_675 2 ?
O5W K3 K2 98.6(4) 3_566 2 ?
O5W K3 K2 102.5(4) 1_554 2 ?
O6W K3 K2 46.1(4) 2_545 2 ?
O7W K3 K2 59.7(4) 4_675 2 ?
O1W K3 K2 152.5(3) 3_565 2 ?
K3 K3 K2 106.90(17) 3_565 2 ?
O59 K3 K10 86.6(4) 4_575 2 ?
O11 K3 K10 37.5(3) 3_566 2 ?
O1W K3 K10 128.6(4) . 2 ?
O57 K3 K10 34.0(3) 4_675 2 ?
O5W K3 K10 92.9(4) 3_566 2 ?
O5W K3 K10 159.3(4) 1_554 2 ?
O6W K3 K10 63.9(5) 2_545 2 ?
O7W K3 K10 115.8(4) 4_675 2 ?
O1W K3 K10 112.8(3) 3_565 2 ?
K3 K3 K10 143.4(2) 3_565 2 ?
K2 K3 K10 89.81(17) 2 2 ?
O23 K4 O36 83.0(4) 2_456 . ?
O23 K4 O29 112.4(5) 2_456 . ?
O36 K4 O29 70.0(4) . . ?
O23 K4 O14 83.9(5) 2_456 2_556 ?
O36 K4 O14 71.9(4) . 2_556 ?
O29 K4 O14 135.8(4) . 2_556 ?
O23 K4 O68 153.6(5) 2_456 . ?
O36 K4 O68 120.1(5) . . ?
O29 K4 O68 89.0(4) . . ?
O14 K4 O68 91.4(5) 2_556 . ?
O23 K4 O70 89.6(5) 2_456 1_565 ?
O36 K4 O70 150.7(5) . 1_565 ?
O29 K4 O70 138.2(5) . 1_565 ?
O14 K4 O70 79.2(4) 2_556 1_565 ?
O68 K4 O70 64.0(5) . 1_565 ?
O23 K4 O23W 74.0(10) 2_456 . ?
O36 K4 O23W 132.5(13) . . ?
O29 K4 O23W 81.1(12) . . ?
O14 K4 O23W 142.7(11) 2_556 . ?
O68 K4 O23W 95.4(11) . . ?
O70 K4 O23W 71.1(13) 1_565 . ?
O23 K4 Co2 121.3(3) 2_456 2_556 ?
O36 K4 Co2 135.9(3) . 2_556 ?
O29 K4 Co2 121.0(3) . 2_556 ?
O14 K4 Co2 74.9(3) 2_556 2_556 ?
O68 K4 Co2 33.2(3) . 2_556 ?
O70 K4 Co2 33.4(3) 1_565 2_556 ?
O23W K4 Co2 91.3(12) . 2_556 ?
O23 K4 W4 102.0(4) 2_456 2_556 ?
O36 K4 W4 83.6(3) . 2_556 ?
O29 K4 W4 132.7(3) . 2_556 ?
O14 K4 W4 20.5(3) 2_556 2_556 ?
O68 K4 W4 70.9(3) . 2_556 ?
O70 K4 W4 70.2(3) 1_565 2_556 ?
O23W K4 W4 141.1(13) . 2_556 ?
Co2 K4 W4 57.10(8) 2_556 2_556 ?
O23 K4 W6 15.6(3) 2_456 2_456 ?
O36 K4 W6 98.6(3) . 2_456 ?
O29 K4 W6 119.1(3) . 2_456 ?
O14 K4 W6 87.8(4) 2_556 2_456 ?
O68 K4 W6 138.9(3) . 2_456 ?
O70 K4 W6 75.5(3) 1_565 2_456 ?
O23W K4 W6 63.5(9) . 2_456 ?
Co2 K4 W6 108.32(11) 2_556 2_456 ?
W4 K4 W6 102.71(10) 2_556 2_456 ?
O23 K4 K10 40.3(3) 2_456 3_566 ?
O36 K4 K10 45.3(3) . 3_566 ?
O29 K4 K10 83.2(4) . 3_566 ?
O14 K4 K10 85.7(4) 2_556 3_566 ?
O68 K4 K10 165.3(4) . 3_566 ?
O70 K4 K10 129.2(4) 1_565 3_566 ?
O23W K4 K10 95.7(11) . 3_566 ?
Co2 K4 K10 155.7(2) 2_556 3_566 ?
W4 K4 K10 105.6(2) 2_556 3_566 ?
W6 K4 K10 55.55(12) 2_456 3_566 ?
O13 K5 O17 57.8(4) . . ?
O13 K5 O39 176.6(4) . 2_546 ?
O17 K5 O39 119.3(4) . 2_546 ?
O13 K5 O60 126.3(4) . 2_546 ?
O17 K5 O60 175.8(4) . 2_546 ?
O39 K5 O60 56.7(3) 2_546 2_546 ?
O13 K5 O62 113.9(4) . 2_546 ?
O17 K5 O62 124.9(4) . 2_546 ?
O39 K5 O62 65.9(3) 2_546 2_546 ?
O60 K5 O62 55.9(3) 2_546 2_546 ?
O13 K5 O8 65.9(4) . . ?
O17 K5 O8 58.1(3) . . ?
O39 K5 O8 114.4(4) 2_546 . ?
O60 K5 O8 121.3(4) 2_546 . ?
O62 K5 O8 176.7(4) 2_546 . ?
O13 K5 O38 121.7(4) . 2_546 ?
O17 K5 O38 83.0(3) . 2_546 ?
O39 K5 O38 55.3(3) 2_546 2_546 ?
O60 K5 O38 95.1(3) 2_546 2_546 ?
O62 K5 O38 54.2(3) 2_546 2_546 ?
O8 K5 O38 128.9(3) . 2_546 ?
O13 K5 O9 54.7(3) . . ?
O17 K5 O9 96.5(3) . . ?
O39 K5 O9 128.4(4) 2_546 . ?
O60 K5 O9 85.8(3) 2_546 . ?
O62 K5 O9 123.3(3) 2_546 . ?
O8 K5 O9 53.6(3) . . ?
O38 K5 O9 175.3(4) 2_546 . ?
O13 K5 W18 152.4(3) . 2_546 ?
O17 K5 W18 145.7(3) . 2_546 ?
O39 K5 W18 30.9(2) 2_546 2_546 ?
O60 K5 W18 30.1(2) 2_546 2_546 ?
O62 K5 W18 68.1(3) 2_546 2_546 ?
O8 K5 W18 110.4(3) . 2_546 ?
O38 K5 W18 82.7(2) 2_546 2_546 ?
O9 K5 W18 100.1(3) . 2_546 ?
O13 K5 W5 32.5(2) . . ?
O17 K5 W5 29.1(3) . . ?
O39 K5 W5 144.1(3) 2_546 . ?
O60 K5 W5 155.1(3) 2_546 . ?
O62 K5 W5 113.2(3) 2_546 . ?
O8 K5 W5 68.6(3) . . ?
O38 K5 W5 93.8(2) 2_546 . ?
O9 K5 W5 83.6(2) . . ?
W18 K5 W5 174.56(15) 2_546 . ?
O13 K5 W10 148.6(3) . 2_546 ?
O17 K5 W10 95.5(3) . 2_546 ?
O39 K5 W10 28.1(2) 2_546 2_546 ?
O60 K5 W10 81.0(2) 2_546 2_546 ?
O62 K5 W10 65.6(3) 2_546 2_546 ?
O8 K5 W10 116.4(3) . 2_546 ?
O38 K5 W10 30.3(2) 2_546 2_546 ?
O9 K5 W10 154.2(3) . 2_546 ?
W18 K5 W10 58.74(7) 2_546 2_546 ?
W5 K5 W10 116.58(12) . 2_546 ?
O13 K5 W2 64.9(3) . . ?
O17 K5 W2 81.7(3) . . ?
O39 K5 W2 117.0(3) 2_546 . ?
O60 K5 W2 98.8(2) 2_546 . ?
O62 K5 W2 149.6(3) 2_546 . ?
O8 K5 W2 27.1(2) . . ?
O38 K5 W2 154.6(3) 2_546 . ?
O9 K5 W2 28.9(2) . . ?
W18 K5 W2 98.93(11) 2_546 . ?
W5 K5 W2 82.36(9) . . ?
W10 K5 W2 132.41(14) 2_546 . ?
O19 K6 O33 130.1(5) 3_566 4_575 ?
O19 K6 O27 115.6(5) 3_566 4_675 ?
O33 K6 O27 83.3(5) 4_575 4_675 ?
O19 K6 O18W 80.4(9) 3_566 . ?
O33 K6 O18W 134.6(15) 4_575 . ?
O27 K6 O18W 116.0(14) 4_675 . ?
O19 K6 O34 71.4(4) 3_566 4_575 ?
O33 K6 O34 64.7(4) 4_575 4_575 ?
O27 K6 O34 84.8(4) 4_675 4_575 ?
O18W K6 O34 150.5(9) . 4_575 ?
O19 K6 O16W 117.8(10) 3_566 3_566 ?
O33 K6 O16W 76.2(9) 4_575 3_566 ?
O27 K6 O16W 123.6(12) 4_675 3_566 ?
O18W K6 O16W 58.7(17) . 3_566 ?
O34 K6 O16W 128.5(12) 4_575 3_566 ?
O19 K6 O12W 145(2) 3_566 3_566 ?
O33 K6 O12W 85(2) 4_575 3_566 ?
O27 K6 O12W 62(2) 4_675 3_566 ?
O18W K6 O12W 72(3) . 3_566 ?
O34 K6 O12W 138(3) 4_575 3_566 ?
O16W K6 O12W 65(2) 3_566 3_566 ?
O19 K6 O3W 68.8(5) 3_566 4_575 ?
O33 K6 O3W 78.8(4) 4_575 4_575 ?
O27 K6 O3W 158.3(5) 4_675 4_575 ?
O18W K6 O3W 85.4(14) . 4_575 ?
O34 K6 O3W 76.6(4) 4_575 4_575 ?
O16W K6 O3W 63.6(13) 3_566 4_575 ?
O12W K6 O3W 128.1(15) 3_566 4_575 ?
O19 K6 O28W 61.5(13) 3_566 3_566 ?
O33 K6 O28W 156.4(13) 4_575 3_566 ?
O27 K6 O28W 73.2(11) 4_675 3_566 ?
O18W K6 O28W 62(2) . 3_566 ?
O34 K6 O28W 110(2) 4_575 3_566 ?
O16W K6 O28W 119(2) 3_566 3_566 ?
O12W K6 O28W 86(2) 3_566 3_566 ?
O3W K6 O28W 123.3(10) 4_575 3_566 ?
O19 K6 W5 16.6(3) 3_566 3_566 ?
O33 K6 W5 134.3(4) 4_575 3_566 ?
O27 K6 W5 128.6(4) 4_675 3_566 ?
O18W K6 W5 66.3(8) . 3_566 ?
O34 K6 W5 84.5(3) 4_575 3_566 ?
O16W K6 W5 101.9(9) 3_566 3_566 ?
O12W K6 W5 136(3) 3_566 3_566 ?
O3W K6 W5 61.0(3) 4_575 3_566 ?
O28W K6 W5 63.7(10) 3_566 3_566 ?
O19 K6 K11 159.9(4) 3_566 3_566 ?
O33 K6 K11 50.5(3) 4_575 3_566 ?
O27 K6 K11 84.4(4) 4_675 3_566 ?
O18W K6 K11 88.9(11) . 3_566 ?
O34 K6 K11 115.0(3) 4_575 3_566 ?
O16W K6 K11 42.6(9) 3_566 3_566 ?
O12W K6 K11 42.1(16) 3_566 3_566 ?
O3W K6 K11 93.5(3) 4_575 3_566 ?
O28W K6 K11 127.4(16) 3_566 3_566 ?
W5 K6 K11 144.5(2) 3_566 3_566 ?
O8W K7 O64 84.9(15) . . ?
O8W K7 O11W 21.6(16) . 4_575 ?
O64 K7 O11W 106.4(12) . 4_575 ?
O8W K7 O14W 86(3) . 1_565 ?
O64 K7 O14W 98.2(12) . 1_565 ?
O11W K7 O14W 83(2) 4_575 1_565 ?
O8W K7 O12 127.0(15) . 4_675 ?
O64 K7 O12 148.0(5) . 4_675 ?
O11W K7 O12 105.5(12) 4_575 4_675 ?
O14W K7 O12 83.0(16) 1_565 4_675 ?
O8W K7 O24 76.8(15) . 4_675 ?
O64 K7 O24 150.1(5) . 4_675 ?
O11W K7 O24 57.1(12) 4_575 4_675 ?
O14W K7 O24 103.7(13) 1_565 4_675 ?
O12 K7 O24 56.3(4) 4_675 4_675 ?
O8W K7 O4 163.7(17) . 4_675 ?
O64 K7 O4 94.8(4) . 4_675 ?
O11W K7 O4 152.9(11) 4_575 4_675 ?
O14W K7 O4 110(2) 1_565 4_675 ?
O12 K7 O4 55.8(4) 4_675 4_675 ?
O24 K7 O4 96.3(4) 4_675 4_675 ?
O8W K7 O3 109.6(17) . 4_675 ?
O64 K7 O3 110.1(4) . 4_675 ?
O11W K7 O3 100.7(10) 4_575 4_675 ?
O14W K7 O3 148.6(15) 1_565 4_675 ?
O12 K7 O3 65.8(3) 4_675 4_675 ?
O24 K7 O3 56.4(4) 4_675 4_675 ?
O4 K7 O3 55.2(4) 4_675 4_675 ?
O8W K7 O15W 60(2) . 4_575 ?
O64 K7 O15W 96.7(11) . 4_575 ?
O11W K7 O15W 59.1(13) 4_575 4_575 ?
O14W K7 O15W 26(2) 1_565 4_575 ?
O12 K7 O15W 97.5(14) 4_675 4_575 ?
O24 K7 O15W 94.4(9) 4_675 4_575 ?
O4 K7 O15W 135.9(14) 4_675 4_575 ?
O3 K7 O15W 150.8(9) 4_675 4_575 ?
O8W K7 W1 133.2(17) . 4_675 ?
O64 K7 W1 94.9(4) . 4_675 ?
O11W K7 W1 128.3(9) 4_575 4_675 ?
O14W K7 W1 140(2) 1_565 4_675 ?
O12 K7 W1 66.7(3) 4_675 4_675 ?
O24 K7 W1 81.2(3) 4_675 4_675 ?
O4 K7 W1 30.5(2) 4_675 4_675 ?
O3 K7 W1 27.8(3) 4_675 4_675 ?
O15W K7 W1 163.3(14) 4_575 4_675 ?
O8W K7 W3 154.1(15) . 4_675 ?
O64 K7 W3 120.8(4) . 4_675 ?
O11W K7 W3 132.7(12) 4_575 4_675 ?
O14W K7 W3 88(2) 1_565 4_675 ?
O12 K7 W3 27.2(3) 4_675 4_675 ?
O24 K7 W3 80.5(3) 4_675 4_675 ?
O4 K7 W3 31.7(2) 4_675 4_675 ?
O3 K7 W3 66.4(3) 4_675 4_675 ?
O15W K7 W3 110.0(14) 4_575 4_675 ?
W1 K7 W3 53.48(9) 4_675 4_675 ?
O8W K7 W7 84.1(15) . 4_675 ?
O64 K7 W7 127.0(4) . 4_675 ?
O11W K7 W7 70.7(10) 4_575 4_675 ?
O14W K7 W7 132.2(13) 1_565 4_675 ?
O12 K7 W7 67.0(3) 4_675 4_675 ?
O24 K7 W7 28.5(3) 4_675 4_675 ?
O4 K7 W7 83.2(3) 4_675 4_675 ?
O3 K7 W7 31.4(3) 4_675 4_675 ?
O15W K7 W7 121.0(8) 4_575 4_675 ?
W1 K7 W7 59.04(9) 4_675 4_675 ?
W3 K7 W7 81.93(11) 4_675 4_675 ?
O26 K8 O41 112.0(5) 4_675 4_575 ?
O26 K8 O4W 108.7(5) 4_675 . ?
O41 K8 O4W 139.3(5) 4_575 . ?
O26 K8 O56 79.8(4) 4_675 4_675 ?
O41 K8 O56 104.0(4) 4_575 4_675 ?
O4W K8 O56 84.8(5) . 4_675 ?
O26 K8 O34 102.5(5) 4_675 4_575 ?
O41 K8 O34 106.9(4) 4_575 4_575 ?
O4W K8 O34 61.4(4) . 4_575 ?
O56 K8 O34 145.3(5) 4_675 4_575 ?
O26 K8 O72 58.6(4) 4_675 4_675 ?
O41 K8 O72 67.2(4) 4_575 4_675 ?
O4W K8 O72 141.3(5) . 4_675 ?
O56 K8 O72 57.9(4) 4_675 4_675 ?
O34 K8 O72 151.5(4) 4_575 4_675 ?
O26 K8 O42 124.6(5) 4_675 4_575 ?
O41 K8 O42 54.6(4) 4_575 4_575 ?
O4W K8 O42 99.8(4) . 4_575 ?
O56 K8 O42 150.8(4) 4_675 4_575 ?
O34 K8 O42 52.6(3) 4_575 4_575 ?
O72 K8 O42 117.6(4) 4_675 4_575 ?
O26 K8 O2W 65.0(4) 4_675 3_566 ?
O41 K8 O2W 70.7(4) 4_575 3_566 ?
O4W K8 O2W 127.7(5) . 3_566 ?
O56 K8 O2W 137.4(5) 4_675 3_566 ?
O34 K8 O2W 69.4(4) 4_575 3_566 ?
O72 K8 O2W 82.7(4) 4_675 3_566 ?
O42 K8 O2W 59.9(4) 4_575 3_566 ?
O26 K8 W12 127.1(4) 4_675 4_575 ?
O41 K8 W12 25.6(3) 4_575 4_575 ?
O4W K8 W12 119.2(4) . 4_575 ?
O56 K8 W12 123.9(3) 4_675 4_575 ?
O34 K8 W12 82.8(3) 4_575 4_575 ?
O72 K8 W12 92.4(3) 4_675 4_575 ?
O42 K8 W12 30.2(2) 4_575 4_575 ?
O2W K8 W12 68.4(3) 3_566 4_575 ?
O26 K8 W11 122.1(4) 4_675 4_575 ?
O41 K8 W11 83.6(3) 4_575 4_575 ?
O4W K8 W11 73.4(4) . 4_575 ?
O56 K8 W11 152.8(4) 4_675 4_575 ?
O34 K8 W11 25.6(2) 4_575 4_575 ?
O72 K8 W11 145.3(4) 4_675 4_575 ?
O42 K8 W11 29.3(2) 4_575 4_575 ?
O2W K8 W11 69.8(3) 3_566 4_575 ?
W12 K8 W11 58.39(11) 4_575 4_575 ?
O26 K8 Co1A 27.7(3) 4_675 4_675 ?
O41 K8 Co1A 92.1(4) 4_575 4_675 ?
O4W K8 Co1A 126.6(4) . 4_675 ?
O56 K8 Co1A 64.9(3) 4_675 4_675 ?
O34 K8 Co1A 128.4(3) 4_575 4_675 ?
O72 K8 Co1A 31.0(3) 4_675 4_675 ?
O42 K8 Co1A 128.4(3) 4_575 4_675 ?
O2W K8 Co1A 73.0(3) 3_566 4_675 ?
W12 K8 Co1A 114.3(2) 4_575 4_675 ?
W11 K8 Co1A 141.8(3) 4_575 4_675 ?
O26 K8 W7 17.4(3) 4_675 4_675 ?
O41 K8 W7 120.6(4) 4_575 4_675 ?
O4W K8 W7 98.2(4) . 4_675 ?
O56 K8 W7 92.4(3) 4_675 4_675 ?
O34 K8 W7 85.3(3) 4_575 4_675 ?
O72 K8 W7 75.6(3) 4_675 4_675 ?
O42 K8 W7 115.1(3) 4_575 4_675 ?
O2W K8 W7 59.9(3) 3_566 4_675 ?
W12 K8 W7 127.8(2) 4_575 4_675 ?
W11 K8 W7 106.32(19) 4_575 4_675 ?
Co1A K8 W7 44.93(14) 4_675 4_675 ?
O27W K9 O1 119.6(12) . . ?
O27W K9 O45 86.6(12) . 4_576 ?
O1 K9 O45 151.8(5) . 4_576 ?
O27W K9 O19W 26.7(19) . . ?
O1 K9 O19W 97(2) . . ?
O45 K9 O19W 111(2) 4_576 . ?
O27W K9 O44 87.2(11) . 4_576 ?
O1 K9 O44 128.3(5) . 4_576 ?
O45 K9 O44 57.4(4) 4_576 4_576 ?
O19W K9 O44 91.8(18) . 4_576 ?
O27W K9 O61 131.7(12) . 4_576 ?
O1 K9 O61 96.5(5) . 4_576 ?
O45 K9 O61 55.8(4) 4_576 4_576 ?
O19W K9 O61 157.0(17) . 4_576 ?
O44 K9 O61 94.6(4) 4_576 4_576 ?
O27W K9 O50 139.4(11) . 4_576 ?
O1 K9 O50 96.0(5) . 4_576 ?
O45 K9 O50 64.4(4) 4_576 4_576 ?
O19W K9 O50 143.1(15) . 4_576 ?
O44 K9 O50 53.8(4) 4_576 4_576 ?
O61 K9 O50 53.2(4) 4_576 4_576 ?
O27W K9 O21W 97(3) . 3_567 ?
O1 K9 O21W 64.9(19) . 3_567 ?
O45 K9 O21W 125.9(14) 4_576 3_567 ?
O19W K9 O21W 74(3) . 3_567 ?
O44 K9 O21W 68.8(15) 4_576 3_567 ?
O61 K9 O21W 128(2) 4_576 3_567 ?
O50 K9 O21W 80.0(18) 4_576 3_567 ?
O27W K9 O7W 75.9(12) . 4_676 ?
O1 K9 O7W 75.3(5) . 4_676 ?
O45 K9 O7W 104.1(5) 4_576 4_676 ?
O19W K9 O7W 80.6(15) . 4_676 ?
O44 K9 O7W 156.1(5) 4_576 4_676 ?
O61 K9 O7W 84.6(5) 4_576 4_676 ?
O50 K9 O7W 136.2(5) 4_576 4_676 ?
O21W K9 O7W 129.3(13) 3_567 4_676 ?
O27W K9 W16 102.1(12) . 4_576 ?
O1 K9 W16 126.2(4) . 4_576 ?
O45 K9 W16 28.8(3) 4_576 4_576 ?
O19W K9 W16 128.8(19) . 4_576 ?
O44 K9 W16 82.7(3) 4_576 4_576 ?
O61 K9 W16 31.3(2) 4_576 4_576 ?
O50 K9 W16 66.1(3) 4_576 4_576 ?
O21W K9 W16 144.6(15) 3_567 4_576 ?
O7W K9 W16 84.4(4) 4_676 4_576 ?
O27W K9 W12 73.9(11) . 4_576 ?
O1 K9 W12 157.5(4) . 4_576 ?
O45 K9 W12 32.5(3) 4_576 4_576 ?
O19W K9 W12 91(2) . 4_576 ?
O44 K9 W12 29.8(3) 4_576 4_576 ?
O61 K9 W12 84.2(3) 4_576 4_576 ?
O50 K9 W12 66.4(3) 4_576 4_576 ?
O21W K9 W12 97.0(16) 3_567 4_576 ?
O7W K9 W12 127.0(4) 4_676 4_576 ?
W16 K9 W12 61.18(10) 4_576 4_576 ?
O27W K9 W17 150.8(12) . 4_576 ?
O1 K9 W17 89.2(4) . 4_576 ?
O45 K9 W17 64.2(3) 4_576 4_576 ?
O19W K9 W17 168.8(17) . 4_576 ?
O44 K9 W17 77.1(3) 4_576 4_576 ?
O61 K9 W17 29.2(3) 4_576 4_576 ?
O50 K9 W17 26.1(2) 4_576 4_576 ?
O21W K9 W17 100(2) 3_567 4_576 ?
O7W K9 W17 110.1(4) 4_676 4_576 ?
W16 K9 W17 52.02(10) 4_576 4_576 ?
W12 K9 W17 80.51(12) 4_576 4_576 ?
O14W K10 O13W 151(2) . . ?
O14W K10 O23 87.5(17) . 4_665 ?
O13W K10 O23 85.0(18) . 4_665 ?
O14W K10 O57 85.3(19) . 3_566 ?
O13W K10 O57 104.3(18) . 3_566 ?
O23 K10 O57 170.4(7) 4_665 3_566 ?
O14W K10 O37 84.6(15) . 3_566 ?
O13W K10 O37 78.7(16) . 3_566 ?
O23 K10 O37 128.4(5) 4_665 3_566 ?
O57 K10 O37 57.1(3) 3_566 3_566 ?
O14W K10 O36 72(2) . 3_566 ?
O13W K10 O36 79.6(10) . 3_566 ?
O23 K10 O36 74.7(4) 4_665 3_566 ?
O57 K10 O36 108.9(4) 3_566 3_566 ?
O37 K10 O36 54.4(3) 3_566 3_566 ?
O14W K10 O11 94(2) . 4_665 ?
O13W K10 O11 114.2(11) . 4_665 ?
O23 K10 O11 109.1(4) 4_665 4_665 ?
O57 K10 O11 65.2(3) 3_566 4_665 ?
O37 K10 O11 122.3(4) 3_566 4_665 ?
O36 K10 O11 165.7(6) 3_566 4_665 ?
O14W K10 O12 85.8(15) . 4_665 ?
O13W K10 O12 111.7(16) . 4_665 ?
O23 K10 O12 55.0(4) 4_665 4_665 ?
O57 K10 O12 118.0(4) 3_566 4_665 ?
O37 K10 O12 169.6(6) 3_566 4_665 ?
O36 K10 O12 125.7(4) 3_566 4_665 ?
O11 K10 O12 54.5(3) 4_665 4_665 ?
O14W K10 O4W 147(2) . 2_545 ?
O13W K10 O4W 58.3(12) . 2_545 ?
O23 K10 O4W 118.0(6) 4_665 2_545 ?
O57 K10 O4W 66.6(4) 3_566 2_545 ?
O37 K10 O4W 93.8(5) 3_566 2_545 ?
O36 K10 O4W 132.5(5) 3_566 2_545 ?
O11 K10 O4W 58.7(4) 4_665 2_545 ?
O12 K10 O4W 92.0(5) 4_665 2_545 ?
O14W K10 O15W 18(2) . 4_565 ?
O13W K10 O15W 136.9(14) . 4_565 ?
O23 K10 O15W 72.6(8) 4_665 4_565 ?
O57 K10 O15W 101.3(8) 3_566 4_565 ?
O37 K10 O15W 86.9(10) 3_566 4_565 ?
O36 K10 O15W 59.4(11) 3_566 4_565 ?
O11 K10 O15W 107.9(11) 4_665 4_565 ?
O12 K10 O15W 85.1(11) 4_665 4_565 ?
O4W K10 O15W 164.4(9) 2_545 4_565 ?
O14W K10 W15 84.7(15) . 3_566 ?
O13W K10 W15 92.5(18) . 3_566 ?
O23 K10 W15 158.7(4) 4_665 3_566 ?
O57 K10 W15 26.1(2) 3_566 3_566 ?
O37 K10 W15 31.1(2) 3_566 3_566 ?
O36 K10 W15 84.1(3) 3_566 3_566 ?
O11 K10 W15 91.2(3) 4_665 3_566 ?
O12 K10 W15 143.5(4) 4_665 3_566 ?
O4W K10 W15 77.5(4) 2_545 3_566 ?
O15W K10 W15 95.7(8) 4_565 3_566 ?
O14W K10 W3 95.9(19) . 4_665 ?
O13W K10 W3 110.2(12) . 4_665 ?
O23 K10 W3 82.4(3) 4_665 4_665 ?
O57 K10 W3 92.1(3) 3_566 4_665 ?
O37 K10 W3 149.1(3) 3_566 4_665 ?
O36 K10 W3 154.3(4) 3_566 4_665 ?
O11 K10 W3 26.9(2) 4_665 4_665 ?
O12 K10 W3 28.8(2) 4_665 4_665 ?
O4W K10 W3 69.1(3) 2_545 4_665 ?
O15W K10 W3 102.8(11) 4_565 4_665 ?
W15 K10 W3 118.1(2) 3_566 4_665 ?
O8W K11 O12W 79(3) 3_566 . ?
O8W K11 O16W 128.3(18) 3_566 . ?
O12W K11 O16W 73(2) . . ?
O8W K11 O7 79.4(17) 3_566 2_546 ?
O12W K11 O7 153(2) . 2_546 ?
O16W K11 O7 134.6(11) . 2_546 ?
O8W K11 O51 157.6(18) 3_566 3_566 ?
O12W K11 O51 123(3) . 3_566 ?
O16W K11 O51 69.6(9) . 3_566 ?
O7 K11 O51 78.2(5) 2_546 3_566 ?
O8W K11 O64 76.6(15) 3_566 3_566 ?
O12W K11 O64 64.8(14) . 3_566 ?
O16W K11 O64 124.5(13) . 3_566 ?
O7 K11 O64 94.0(5) 2_546 3_566 ?
O51 K11 O64 105.5(5) 3_566 3_566 ?
O8W K11 O10 76.3(16) 3_566 2_546 ?
O12W K11 O10 132.6(19) . 2_546 ?
O16W K11 O10 92.5(13) . 2_546 ?
O7 K11 O10 56.1(4) 2_546 2_546 ?
O51 K11 O10 90.8(5) 3_566 2_546 ?
O64 K11 O10 142.7(5) 3_566 2_546 ?
O8W K11 O33 61.0(15) 3_566 2_546 ?
O12W K11 O33 82.0(18) . 2_546 ?
O16W K11 O33 72.8(11) . 2_546 ?
O7 K11 O33 101.6(5) 2_546 2_546 ?
O51 K11 O33 123.7(5) 3_566 2_546 ?
O64 K11 O33 130.4(5) 3_566 2_546 ?
O10 K11 O33 50.6(3) 2_546 2_546 ?
O8W K11 O10W 81(2) 3_566 3_566 ?
O12W K11 O10W 7(3) . 3_566 ?
O16W K11 O10W 75.3(16) . 3_566 ?
O7 K11 O10W 150.0(13) 2_546 3_566 ?
O51 K11 O10W 119.3(15) 3_566 3_566 ?
O64 K11 O10W 59.1(13) 3_566 3_566 ?
O10 K11 O10W 139.2(14) 2_546 3_566 ?
O33 K11 O10W 88.6(14) 2_546 3_566 ?
O8W K11 O54 122.4(15) 3_566 3_566 ?
O12W K11 O54 97.7(19) . 3_566 ?
O16W K11 O54 103.7(11) . 3_566 ?
O7 K11 O54 80.2(4) 2_546 3_566 ?
O51 K11 O54 53.6(4) 3_566 3_566 ?
O64 K11 O54 52.1(4) 3_566 3_566 ?
O10 K11 O54 129.6(5) 2_546 3_566 ?
O33 K11 O54 176.5(5) 2_546 3_566 ?
O10W K11 O54 91.2(14) 3_566 3_566 ?
O8W K11 O11W 8.5(18) 3_566 2_546 ?
O12W K11 O11W 79(3) . 2_546 ?
O16W K11 O11W 120.8(12) . 2_546 ?
O7 K11 O11W 82.3(8) 2_546 2_546 ?
O51 K11 O11W 158.7(8) 3_566 2_546 ?
O64 K11 O11W 84.1(8) 3_566 2_546 ?
O10 K11 O11W 71.2(7) 2_546 2_546 ?
O33 K11 O11W 52.5(8) 2_546 2_546 ?
O10W K11 O11W 82.0(17) 3_566 2_546 ?
O54 K11 O11W 130.9(8) 3_566 2_546 ?
O8W K11 K12 127.8(15) 3_566 2_546 ?
O12W K11 K12 124(2) . 2_546 ?
O16W K11 K12 51.6(11) . 2_546 ?
O7 K11 K12 83.1(4) 2_546 2_546 ?
O51 K11 K12 48.5(4) 3_566 2_546 ?
O64 K11 K12 153.9(5) 3_566 2_546 ?
O10 K11 K12 53.4(3) 2_546 2_546 ?
O33 K11 K12 75.3(4) 2_546 2_546 ?
O10W K11 K12 126.8(13) 3_566 2_546 ?
O54 K11 K12 102.0(4) 3_566 2_546 ?
O11W K11 K12 120.9(8) 2_546 2_546 ?
O51 K12 O16W 74.6(13) 4_676 2_556 ?
O51 K12 O24W 109.1(19) 4_676 3_567 ?
O16W K12 O24W 107(3) 2_556 3_567 ?
O51 K12 O30W 79.8(16) 4_676 2_556 ?
O16W K12 O30W 49(3) 2_556 2_556 ?
O24W K12 O30W 59(3) 3_567 2_556 ?
O51 K12 O2 136.1(6) 4_676 . ?
O16W K12 O2 143.8(12) 2_556 . ?
O24W K12 O2 83(3) 3_567 . ?
O30W K12 O2 137(2) 2_556 . ?
O51 K12 O10 100.6(5) 4_676 . ?
O16W K12 O10 96.5(10) 2_556 . ?
O24W K12 O10 146(2) 3_567 . ?
O30W K12 O10 145(2) 2_556 . ?
O2 K12 O10 63.8(4) . . ?
O51 K12 O5 82.4(5) 4_676 . ?
O16W K12 O5 137.6(12) 2_556 . ?
O24W K12 O5 115(2) 3_567 . ?
O30W K12 O5 157.2(16) 2_556 . ?
O2 K12 O5 54.9(4) . . ?
O10 K12 O5 53.2(4) . . ?
O51 K12 O31 149.2(7) 4_676 . ?
O16W K12 O31 89.1(11) 2_556 . ?
O24W K12 O31 100.5(17) 3_567 . ?
O30W K12 O31 109.4(14) 2_556 . ?
O2 K12 O31 54.6(4) . . ?
O10 K12 O31 54.6(4) . . ?
O5 K12 O31 93.2(4) . . ?
O51 K12 K11 56.6(4) 4_676 2_556 ?
O16W K12 K11 52.3(11) 2_556 2_556 ?
O24W K12 K11 155(3) 3_567 2_556 ?
O30W K12 K11 97(3) 2_556 2_556 ?
O2 K12 K11 121.3(5) . 2_556 ?
O10 K12 K11 57.7(4) . 2_556 ?
O5 K12 K11 85.2(4) . 2_556 ?
O31 K12 K11 92.7(5) . 2_556 ?
O51 K12 W1 107.1(4) 4_676 . ?
O16W K12 W1 161.5(10) 2_556 . ?
O24W K12 W1 91(2) 3_567 . ?
O30W K12 W1 149(3) 2_556 . ?
O2 K12 W1 29.2(2) . . ?
O10 K12 W1 65.0(3) . . ?
O5 K12 W1 29.7(3) . . ?
O31 K12 W1 80.5(3) . . ?
K11 K12 W1 112.5(3) 2_556 . ?
O51 K12 W8 162.0(5) 4_676 . ?
O16W K12 W8 116.5(12) 2_556 . ?
O24W K12 W8 82(2) 3_567 . ?
O30W K12 W8 118.1(16) 2_556 . ?
O2 K12 W8 28.8(2) . . ?
O10 K12 W8 65.2(3) . . ?
O5 K12 W8 80.1(3) . . ?
O31 K12 W8 29.4(2) . . ?
K11 K12 W8 117.4(4) 2_556 . ?
W1 K12 W8 57.73(15) . . ?
O51 K12 W9 121.1(5) 4_676 . ?
O16W K12 W9 84.2(9) 2_556 . ?
O24W K12 W9 129.6(17) 3_567 . ?
O30W K12 W9 123.8(19) 2_556 . ?
O2 K12 W9 64.1(3) . . ?
O10 K12 W9 28.0(3) . . ?
O5 K12 W9 77.9(4) . . ?
O31 K12 W9 29.3(3) . . ?
K11 K12 W9 66.9(3) 2_556 . ?
W1 K12 W9 79.3(2) . . ?
W8 K12 W9 50.63(14) . . ?
O74 K13 O20 80(3) . . ?
O74 K13 K14 77(3) . 3_566 ?
O20 K13 K14 122.2(18) . 3_566 ?
O74 K13 O73 48(2) . 3_566 ?
O20 K13 O73 108.6(12) . 3_566 ?
K14 K13 O73 28.8(12) 3_566 3_566 ?
O74 K13 O31W 165(3) . 4_565 ?
O20 K13 O31W 112(2) . 4_565 ?
K14 K13 O31W 88(2) 3_566 4_565 ?
O73 K13 O31W 117(2) 3_566 4_565 ?
O74 K13 O25W 139(3) . 4_565 ?
O20 K13 O25W 113(2) . 4_565 ?
K14 K13 O25W 63(2) 3_566 4_565 ?
O73 K13 O25W 91(2) 3_566 4_565 ?
O31W K13 O25W 28(2) 4_565 4_565 ?
O74 K13 O22 76(2) . . ?
O20 K13 O22 102.4(10) . . ?
K14 K13 O22 122.0(16) 3_566 . ?
O73 K13 O22 107.0(11) 3_566 . ?
O31W K13 O22 109(2) 4_565 . ?
O25W K13 O22 132(2) 4_565 . ?
O74 K13 Co1A 40(2) . . ?
O20 K13 Co1A 105.7(10) . . ?
K14 K13 Co1A 88.5(14) 3_566 . ?
O73 K13 Co1A 66.6(8) 3_566 . ?
O31W K13 Co1A 138(2) 4_565 . ?
O25W K13 Co1A 140(2) 4_565 . ?
O22 K13 Co1A 41.6(5) . . ?
O74 K13 O72 66(3) . . ?
O20 K13 O72 142.4(12) . . ?
K14 K13 O72 65.9(13) 3_566 . ?
O73 K13 O72 59.2(7) 3_566 . ?
O31W K13 O72 105(2) 4_565 . ?
O25W K13 O72 103(2) 4_565 . ?
O22 K13 O72 56.3(7) . . ?
Co1A K13 O72 37.1(4) . . ?
O74 K13 O21 76(2) . . ?
O20 K13 O21 52.4(6) . . ?
K14 K13 O21 153.1(17) 3_566 . ?
O73 K13 O21 124.3(12) 3_566 . ?
O31W K13 O21 119(2) 4_565 . ?
O25W K13 O21 144(2) 4_565 . ?
O22 K13 O21 50.3(6) . . ?
Co1A K13 O21 70.6(7) . . ?
O72 K13 O21 102.3(9) . . ?
O74 K13 O69 75(3) . . ?
O20 K13 O69 54.2(7) . . ?
K14 K13 O69 68.7(15) 3_566 . ?
O73 K13 O69 65.7(8) 3_566 . ?
O31W K13 O69 103(2) 4_565 . ?
O25W K13 O69 82(2) 4_565 . ?
O22 K13 O69 145.5(11) . . ?
Co1A K13 O69 114.4(10) . . ?
O72 K13 O69 124.6(9) . . ?
O21 K13 O69 104.0(9) . . ?
O74 K13 O23W 133(3) . 2_446 ?
O20 K13 O23W 99.3(13) . 2_446 ?
K14 K13 O23W 134(2) 3_566 2_446 ?
O73 K13 O23W 151.0(16) 3_566 2_446 ?
O31W K13 O23W 57(2) 4_565 2_446 ?
O25W K13 O23W 85(2) 4_565 2_446 ?
O22 K13 O23W 57.7(9) . 2_446 ?
Co1A K13 O23W 98.5(11) . 2_446 ?
O72 K13 O23W 93.6(13) . 2_446 ?
O21 K13 O23W 67.6(10) . 2_446 ?
O69 K13 O23W 141.5(13) . 2_446 ?
O73 K14 O17W 147(4) . 3_566 ?
O73 K14 O47 85(3) . 3_566 ?
O17W K14 O47 103(2) 3_566 3_566 ?
O73 K14 K13 79(3) . 3_566 ?
O17W K14 K13 119(3) 3_566 3_566 ?
O47 K14 K13 125(2) 3_566 3_566 ?
O73 K14 O74 51(2) . 3_566 ?
O17W K14 O74 141(3) 3_566 3_566 ?
O47 K14 O74 115(2) 3_566 3_566 ?
K13 K14 O74 28.2(14) 3_566 3_566 ?
O73 K14 Co1B 43.5(19) . 3_566 ?
O17W K14 Co1B 105(2) 3_566 3_566 ?
O47 K14 Co1B 110(2) 3_566 3_566 ?
K13 K14 Co1B 94.2(17) 3_566 3_566 ?
O74 K14 Co1B 73.0(18) 3_566 3_566 ?
O73 K14 O52 82(3) . 3_566 ?
O17W K14 O52 64.7(18) 3_566 3_566 ?
O47 K14 O52 103.2(19) 3_566 3_566 ?
K13 K14 O52 126(2) 3_566 3_566 ?
O74 K14 O52 114(2) 3_566 3_566 ?
Co1B K14 O52 42.7(8) 3_566 3_566 ?
O73 K14 O25W 138(4) . 2_556 ?
O17W K14 O25W 70(3) 3_566 2_556 ?
O47 K14 O25W 109(3) 3_566 2_556 ?
K13 K14 O25W 60(2) 3_566 2_556 ?
O74 K14 O25W 88(3) 3_566 2_556 ?
Co1B K14 O25W 141(3) 3_566 2_556 ?
O52 K14 O25W 128(3) 3_566 2_556 ?
O73 K14 O72 67(2) . 3_566 ?
O17W K14 O72 94(2) 3_566 3_566 ?
O47 K14 O72 149(2) 3_566 3_566 ?
K13 K14 O72 66.3(14) 3_566 3_566 ?
O74 K14 O72 59.4(15) 3_566 3_566 ?
Co1B K14 O72 39.3(7) 3_566 3_566 ?
O52 K14 O72 59.9(11) 3_566 3_566 ?
O25W K14 O72 102(3) 2_556 3_566 ?
O73 K14 O49 84(3) . 3_566 ?
O17W K14 O49 76.4(17) 3_566 3_566 ?
O47 K14 O49 52.4(11) 3_566 3_566 ?
K13 K14 O49 163(2) 3_566 3_566 ?
O74 K14 O49 135(3) 3_566 3_566 ?
Co1B K14 O49 73.8(13) 3_566 3_566 ?
O52 K14 O49 51.0(10) 3_566 3_566 ?
O25W K14 O49 136(3) 2_556 3_566 ?
O72 K14 O49 107.6(15) 3_566 3_566 ?
O73 K14 O69 75(3) . 3_566 ?
O17W K14 O69 137(2) 3_566 3_566 ?
O47 K14 O69 59.8(13) 3_566 3_566 ?
K13 K14 O69 65.0(13) 3_566 3_566 ?
O74 K14 O69 62.7(15) 3_566 3_566 ?
Co1B K14 O69 118.0(19) 3_566 3_566 ?
O52 K14 O69 152(2) 3_566 3_566 ?
O25W K14 O69 80(2) 2_556 3_566 ?
O72 K14 O69 121.9(16) 3_566 3_566 ?
O49 K14 O69 109.9(18) 3_566 3_566 ?
O73 K14 W13 81(3) . 3_566 ?
O17W K14 W13 94(2) 3_566 3_566 ?
O47 K14 W13 23.0(7) 3_566 3_566 ?
K13 K14 W13 144(2) 3_566 3_566 ?
O74 K14 W13 124(2) 3_566 3_566 ?
Co1B K14 W13 91.7(16) 3_566 3_566 ?
O52 K14 W13 80.2(13) 3_566 3_566 ?
O25W K14 W13 126(2) 2_556 3_566 ?
O72 K14 W13 130.6(17) 3_566 3_566 ?
O49 K14 W13 29.8(6) 3_566 3_566 ?
O69 K14 W13 80.6(13) 3_566 3_566 ?

loop_
_geom_bond_atom_site_label_1
_geom_bond_atom_site_label_2
_geom_bond_distance
_geom_bond_site_symmetry_2
_geom_bond_publ_flag
W1 O1 1.697(12) . ?
W1 O3 1.807(13) . ?
W1 O5 1.931(13) . ?
W1 O2 1.931(11) . ?
W1 O4 1.943(12) . ?
W1 O6 2.296(11) . ?
W1 K7 3.757(6) 4_576 ?
W1 K12 3.820(11) . ?
W2 O7 1.713(12) . ?
W2 O8 1.808(11) . ?
W2 O9 1.870(11) . ?
W2 O10 1.967(11) . ?
W2 O5 1.980(13) . ?
W2 O6 2.324(13) . ?
W2 K11 3.809(11) 2_556 ?
W2 K5 3.812(5) . ?
W2 K12 3.989(11) . ?
W3 O11 1.723(11) . ?
W3 O12 1.816(12) . ?
W3 O13 1.837(11) . ?
W3 O4 2.021(11) . ?
W3 O9 2.021(12) . ?
W3 O6 2.306(11) . ?
W3 K10 3.744(8) 4_566 ?
W3 K7 3.785(7) 4_576 ?
W3 K5 3.843(5) . ?
W4 O14 1.703(15) . ?
W4 O15 1.767(14) . ?
W4 O17 1.917(12) . ?
W4 O16 1.931(11) . ?
W4 O8 2.111(11) . ?
W4 O18 2.272(12) . ?
W4 K1 3.692(5) . ?
W4 K5 3.814(5) . ?
W4 K4 4.011(5) 2_546 ?
W5 O19 1.705(14) . ?
W5 O20 1.781(13) . ?
W5 O21 1.885(15) . ?
W5 O17 1.925(14) . ?
W5 O13 2.087(12) . ?
W5 O18 2.277(11) . ?
W5 K5 3.791(5) . ?
W5 K13 3.86(3) . ?
W5 K6 4.066(6) 3_566 ?
W6 O23 1.723(14) . ?
W6 O22 1.731(13) . ?
W6 O21 1.903(15) . ?
W6 O24 1.917(13) . ?
W6 O12 2.096(13) . ?
W6 O25 2.284(11) . ?
W6 Co1A 3.090(7) . ?
W6 K10 3.873(7) 4_566 ?
W6 K7 3.897(6) 4_576 ?
W6 K13 4.01(3) . ?
W6 K4 4.092(5) 2_446 ?
W7 O27 1.727(14) . ?
W7 O26 1.775(14) . ?
W7 O24 1.929(12) . ?
W7 O28 1.957(12) . ?
W7 O3 2.066(12) . ?
W7 O25 2.286(11) . ?
W7 Co1A 3.080(8) . ?
W7 K7 3.878(6) 4_576 ?
W7 K8 4.133(8) 4_576 ?
W8 O29 1.711(12) . ?
W8 O28 1.841(13) . ?
W8 O31 1.920(12) . ?
W8 O2 1.920(11) . ?
W8 O30 1.921(10) . ?
W8 O32 2.261(11) . ?
W8 K12 3.833(10) . ?
W9 O33 1.707(13) . ?
W9 O10 1.863(11) . ?
W9 O16 1.873(11) . ?
W9 O31 1.919(11) . ?
W9 O35 1.928(11) . ?
W9 O32 2.262(12) . ?
W9 K1 3.795(5) . ?
W9 K12 3.840(13) . ?
W9 K11 4.006(10) 2_556 ?
W10 O36 1.705(11) . ?
W10 O37 1.865(13) . ?
W10 O39 1.890(12) . ?
W10 O30 1.933(11) . ?
W10 O38 1.945(12) . ?
W10 O40 2.256(11) . ?
W10 K10 3.811(8) 3_566 ?
W10 K5 3.812(5) 2_556 ?
W11 O34 1.696(13) . ?
W11 O35 1.879(11) . ?
W11 O42 1.892(11) . ?
W11 O38 1.903(11) . ?
W11 O62 1.903(11) . ?
W11 O40 2.268(11) . ?
W11 K1 3.845(5) . ?
W11 K8 3.852(8) 4_676 ?
W11 K5 3.874(5) 2_556 ?
W12 O41 1.714(14) . ?
W12 O43 1.756(12) . ?
W12 O42 1.892(11) . ?
W12 O44 1.934(13) . ?
W12 O45 2.111(12) . ?
W12 O46 2.226(12) . ?
W12 K1 3.714(5) . ?
W12 K8 3.760(8) 4_676 ?
W12 K9 3.821(6) 4_675 ?
W13 O48 1.741(15) . ?
W13 O47 1.746(14) . ?
W13 O49 1.892(14) . ?
W13 O44 1.905(15) . ?
W13 O50 2.112(13) . ?
W13 O46 2.285(11) . ?
W13 K14 3.80(6) 3_566 ?
W13 K9 4.064(8) 4_675 ?
W14 O51 1.692(14) . ?
W14 O52 1.773(13) . ?
W14 O49 1.889(13) . ?
W14 O53 1.941(12) . ?
W14 O54 2.089(13) . ?
W14 O55 2.304(11) . ?
W14 K2 3.925(5) 3_566 ?
W14 K11 3.944(11) 3_566 ?
W14 K14 3.98(5) 3_566 ?
W15 O57 1.714(11) . ?
W15 O56 1.760(13) . ?
W15 O53 1.908(12) . ?
W15 O37 1.933(12) . ?
W15 O58 2.058(12) . ?
W15 O55 2.320(11) . ?
W15 K10 3.727(7) 3_566 ?
W15 K2 3.885(4) 3_566 ?
W16 O59 1.733(13) . ?
W16 O45 1.830(12) . ?
W16 O61 1.913(12) . ?
W16 O62 1.936(11) . ?
W16 O60 1.982(11) . ?
W16 O63 2.312(12) . ?
W16 K9 3.669(7) 4_675 ?
W16 K5 3.828(5) 2_556 ?
W17 O64 1.738(12) . ?
W17 O54 1.805(14) . ?
W17 O50 1.809(12) . ?
W17 O61 1.979(14) . ?
W17 O65 2.022(12) . ?
W17 O63 2.293(11) . ?
W17 K11 3.855(10) 3_566 ?
W17 K2 3.905(5) 3_566 ?
W17 K9 3.942(8) 4_675 ?
W18 O66 1.744(11) . ?
W18 O58 1.839(13) . ?
W18 O65 1.877(12) . ?
W18 O60 1.915(12) . ?
W18 O39 1.959(11) . ?
W18 O63 2.311(11) . ?
W18 K5 3.721(5) 2_556 ?
W18 K2 3.743(5) 3_566 ?
W18 K2 4.129(5) 1_565 ?
Co1A O26 1.981(16) . ?
Co1A O71 2.017(14) . ?
Co1A O72 2.025(16) . ?
Co1A O22 2.110(16) . ?
Co1A O74 2.20(5) . ?
Co1A O25 2.246(13) . ?
Co1A Co1B 2.801(8) . ?
Co1A K13 3.03(3) . ?
Co1A K1 3.829(9) . ?
Co1A K8 3.908(11) 4_576 ?
Co1B O56 2.040(13) . ?
Co1B O71 2.044(13) . ?
Co1B O73 2.05(2) 3_566 ?
Co1B O52 2.050(13) . ?
Co1B O72 2.094(14) . ?
Co1B O55 2.260(12) . ?
Co1B K14 2.80(5) 3_566 ?
Co1B K1 3.831(6) . ?
Co1B K13 4.00(3) . ?
Co2 O43 2.056(12) . ?
Co2 O15 2.057(13) . ?
Co2 O69 2.087(18) . ?
Co2 O67 2.103(18) 2_556 ?
Co2 O68 2.131(15) 2_546 ?
Co2 O70 2.136(16) 2_556 ?
Co2 K1 3.639(5) . ?
Co2 K4 3.839(6) 2_546 ?
Si1 O25 1.607(12) . ?
Si1 O18 1.611(12) . ?
Si1 O32 1.637(12) . ?
Si1 O6 1.640(11) . ?
Si1 K1 3.552(7) . ?
Si2 O55 1.610(13) . ?
Si2 O46 1.620(12) . ?
Si2 O40 1.624(12) . ?
Si2 O63 1.661(12) . ?
Si2 K1 3.626(6) . ?
O1 K9 2.601(14) . ?
O2 K12 2.824(16) . ?
O3 K7 2.889(14) 4_576 ?
O4 K7 2.875(15) 4_576 ?
O5 K12 2.950(15) . ?
O7 K2 2.689(12) 2_556 ?
O7 K11 2.897(16) 2_556 ?
O8 K5 2.892(12) . ?
O9 K5 3.031(13) . ?
O10 K12 2.927(18) . ?
O10 K11 3.081(16) 2_556 ?
O11 K3 2.740(13) 3_566 ?
O11 K10 3.014(17) 4_566 ?
O12 K7 2.815(14) 4_576 ?
O12 K10 3.068(13) 4_566 ?
O13 K5 2.754(13) . ?
O14 K4 2.791(15) 2_546 ?
O15 K1 2.825(14) . ?
O16 K1 3.116(13) . ?
O17 K5 2.759(13) . ?
O18 K1 3.085(12) . ?
O19 K6 2.648(15) 3_566 ?
O20 K13 2.63(3) . ?
O21 K13 3.31(3) . ?
O22 K13 2.89(3) . ?
O23 K4 2.615(15) 2_446 ?
O23 K10 2.795(16) 4_566 ?
O24 K7 2.870(14) 4_576 ?
O26 K8 2.671(16) 4_576 ?
O27 K6 2.687(15) 4_576 ?
O29 K4 2.752(12) . ?
O31 K12 2.964(16) . ?
O32 K1 3.098(12) . ?
O33 K6 2.660(14) 4_676 ?
O33 K11 3.159(17) 2_556 ?
O34 K6 2.919(14) 4_676 ?
O34 K8 3.138(15) 4_676 ?
O35 K1 2.773(12) . ?
O36 K4 2.704(12) . ?
O36 K10 3.011(15) 3_566 ?
O37 K10 3.008(14) 3_566 ?
O38 K5 2.982(11) 2_556 ?
O39 K5 2.766(13) 2_556 ?
O40 K1 3.166(11) . ?
O41 K8 2.839(17) 4_676 ?
O42 K8 3.186(14) 4_676 ?
O42 K1 3.215(12) . ?
O43 K1 2.806(14) . ?
O44 K9 2.939(15) 4_675 ?
O45 K9 2.740(13) 4_675 ?
O46 K1 3.186(13) . ?
O47 K14 2.59(6) 3_566 ?
O49 K14 3.29(6) 3_566 ?
O50 K9 3.018(16) 4_675 ?
O51 K12 2.636(17) 4_575 ?
O51 K11 2.937(17) 3_566 ?
O52 K14 2.83(5) 3_566 ?
O53 K2 2.874(13) 3_566 ?
O54 K2 2.909(12) 3_566 ?
O54 K11 3.205(16) 3_566 ?
O56 K8 2.930(15) 4_576 ?
O57 K3 2.775(12) 4_576 ?
O57 K10 2.841(14) 3_566 ?
O58 K2 2.901(13) 3_566 ?
O59 K3 2.721(13) 4_676 ?
O60 K5 2.790(11) 2_556 ?
O61 K9 2.981(15) 4_675 ?
O62 K5 2.846(12) 2_556 ?
O64 K7 2.636(13) . ?
O64 K11 3.048(18) 3_566 ?
O65 K2 2.918(14) 3_566 ?
O66 K2 2.779(13) 1_565 ?
O67 Co2 2.103(18) 2_546 ?
O68 Co2 2.131(15) 2_556 ?
O68 K4 2.872(18) . ?
O69 K13 3.33(4) . ?
O69 K1 3.424(19) . ?
O69 K14 3.42(6) 3_566 ?
O70 Co2 2.136(16) 2_546 ?
O70 K4 2.889(15) 1_545 ?
O71 K1 2.837(13) . ?
O72 K8 3.143(16) 4_576 ?
O72 K14 3.28(6) 3_566 ?
O72 K13 3.29(3) . ?
O73 K14 1.35(5) . ?
O73 Co1B 2.05(2) 3_566 ?
O73 K13 2.75(3) 3_566 ?
O73 K1 2.85(2) 3_566 ?
O74 K13 1.30(6) . ?
O74 K14 2.69(6) 3_566 ?
O74 K1 3.02(6) . ?
O1W K3 2.745(14) . ?
O1W K2 3.038(17) 2 ?
O1W K3 3.287(17) 3_565 ?
O2W K8 3.274(19) 3_566 ?
O3W K6 3.26(2) 4_676 ?
O4W K8 2.887(19) . ?
O4W K10 3.20(2) 2 ?
O5W K3 2.834(19) 3_566 ?
O5W K3 3.04(2) 1_556 ?
O6W K2 2.95(2) 1_565 ?
O6W K3 3.04(2) 2 ?
O7W K3 3.108(19) 4_576 ?
O7W K9 3.21(2) 4_575 ?
O8W O11W 1.02(7) 4_575 ?
O8W K11 2.47(6) 3_566 ?
O8W K7 2.47(6) . ?
O9W O22W 1.02(8) . ?
O10W O12W 0.57(14) 3_566 ?
O10W K11 3.20(8) 3_566 ?
O11W O8W 1.02(7) 4_676 ?
O11W K7 2.76(4) 4_676 ?
O11W K11 3.39(6) 2_556 ?
O12W O10W 0.57(14) 3_566 ?
O12W K11 2.74(9) . ?
O12W K6 3.06(6) 3_566 ?
O13W K10 2.61(6) . ?
O14W O15W 1.27(11) 4_565 ?
O14W K10 2.34(7) . ?
O14W K7 2.80(5) 1_545 ?
O15W O14W 1.27(11) 4_666 ?
O15W K7 2.90(7) 4_676 ?
O15W K10 3.28(8) 4_666 ?
O16W K12 2.74(5) 2_546 ?
O16W K11 2.77(5) . ?
O16W K6 3.05(4) 3_566 ?
O17W O32W 1.29(17) . ?
O17W K14 2.39(8) 3_566 ?
O18W K6 2.79(4) . ?
O19W O27W 1.27(9) . ?
O19W K9 2.82(6) . ?
O21W K9 3.05(9) 3_567 ?
O23W K4 2.92(4) . ?
O23W K13 3.40(6) 2_456 ?
O24W K12 2.80(6) 3_567 ?
O25W O31W 1.34(10) . ?
O25W K13 2.77(9) 4_666 ?
O25W K14 2.83(11) 2_546 ?
O27W K9 2.48(5) . ?
O28W K6 3.40(7) 3_566 ?
O30W O32W 1.52(17) 3_566 ?
O30W K12 2.80(9) 2_546 ?
O31W K13 2.76(9) 4_666 ?
O32W O30W 1.52(17) 3_566 ?
K1 O73 2.85(2) 3_566 ?
K2 O7 2.689(12) 2_546 ?
K2 O66 2.779(13) 1_545 ?
K2 O53 2.874(13) 3_566 ?
K2 O58 2.901(13) 3_566 ?
K2 O54 2.909(12) 3_566 ?
K2 O65 2.919(14) 3_566 ?
K2 O6W 2.95(2) 1_545 ?
K2 O1W 3.038(17) 2_545 ?
K2 W18 3.743(5) 3_566 ?
K2 W15 3.885(4) 3_566 ?
K2 W17 3.905(5) 3_566 ?
K2 W14 3.925(5) 3_566 ?
K3 O59 2.721(13) 4_575 ?
K3 O11 2.740(13) 3_566 ?
K3 O57 2.775(12) 4_675 ?
K3 O5W 2.834(19) 3_566 ?
K3 O5W 3.04(2) 1_554 ?
K3 O6W 3.04(2) 2_545 ?
K3 O7W 3.108(19) 4_675 ?
K3 O1W 3.287(17) 3_565 ?
K3 K3 3.721(9) 3_565 ?
K3 K2 4.083(7) 2 ?
K3 K10 4.681(9) 2 ?
K4 O23 2.615(15) 2_456 ?
K4 O14 2.790(15) 2_556 ?
K4 O70 2.889(15) 1_565 ?
K4 Co2 3.839(6) 2_556 ?
K4 W4 4.011(5) 2_556 ?
K4 W6 4.092(5) 2_456 ?
K4 K10 4.217(9) 3_566 ?
K5 O39 2.766(13) 2_546 ?
K5 O60 2.790(11) 2_546 ?
K5 O62 2.846(12) 2_546 ?
K5 O38 2.982(11) 2_546 ?
K5 W18 3.721(5) 2_546 ?
K5 W10 3.812(5) 2_546 ?
K6 O19 2.647(15) 3_566 ?
K6 O33 2.660(14) 4_575 ?
K6 O27 2.687(15) 4_675 ?
K6 O34 2.919(14) 4_575 ?
K6 O16W 3.05(4) 3_566 ?
K6 O12W 3.06(6) 3_566 ?
K6 O3W 3.26(2) 4_575 ?
K6 O28W 3.40(7) 3_566 ?
K6 W5 4.066(6) 3_566 ?
K6 K11 4.092(12) 3_566 ?
K7 O11W 2.76(4) 4_575 ?
K7 O14W 2.80(5) 1_565 ?
K7 O12 2.815(14) 4_675 ?
K7 O24 2.870(14) 4_675 ?
K7 O4 2.875(15) 4_675 ?
K7 O3 2.889(14) 4_675 ?
K7 O15W 2.90(7) 4_575 ?
K7 W1 3.757(6) 4_675 ?
K7 W3 3.785(7) 4_675 ?
K7 W7 3.878(6) 4_675 ?
K8 O26 2.671(16) 4_675 ?
K8 O41 2.839(17) 4_575 ?
K8 O56 2.930(15) 4_675 ?
K8 O34 3.138(15) 4_575 ?
K8 O72 3.143(16) 4_675 ?
K8 O42 3.186(14) 4_575 ?
K8 O2W 3.274(19) 3_566 ?
K8 W12 3.760(8) 4_575 ?
K8 W11 3.852(7) 4_575 ?
K8 Co1A 3.908(11) 4_675 ?
K8 W7 4.134(8) 4_675 ?
K9 O45 2.741(13) 4_576 ?
K9 O44 2.939(15) 4_576 ?
K9 O61 2.981(15) 4_576 ?
K9 O50 3.018(16) 4_576 ?
K9 O21W 3.05(9) 3_567 ?
K9 O7W 3.21(2) 4_676 ?
K9 W16 3.669(7) 4_576 ?
K9 W12 3.821(6) 4_576 ?
K9 W17 3.942(8) 4_576 ?
K10 O23 2.794(16) 4_665 ?
K10 O57 2.841(14) 3_566 ?
K10 O37 3.008(14) 3_566 ?
K10 O36 3.011(15) 3_566 ?
K10 O11 3.014(17) 4_665 ?
K10 O12 3.068(13) 4_665 ?
K10 O4W 3.20(2) 2_545 ?
K10 O15W 3.28(8) 4_565 ?
K10 W15 3.727(7) 3_566 ?
K10 W3 3.744(8) 4_665 ?
K11 O8W 2.47(6) 3_566 ?
K11 O7 2.897(16) 2_546 ?
K11 O51 2.937(17) 3_566 ?
K11 O64 3.048(18) 3_566 ?
K11 O10 3.081(16) 2_546 ?
K11 O33 3.159(17) 2_546 ?
K11 O10W 3.20(8) 3_566 ?
K11 O54 3.205(16) 3_566 ?
K11 O11W 3.39(6) 2_546 ?
K11 K12 3.399(18) 2_546 ?
K12 O51 2.636(17) 4_676 ?
K12 O16W 2.74(5) 2_556 ?
K12 O24W 2.80(6) 3_567 ?
K12 O30W 2.80(9) 2_556 ?
K12 K11 3.399(18) 2_556 ?
K13 K14 2.66(6) 3_566 ?
K13 O73 2.75(3) 3_566 ?
K13 O31W 2.76(10) 4_565 ?
K13 O25W 2.76(9) 4_565 ?
K13 O23W 3.40(6) 2_446 ?
K14 O17W 2.39(8) 3_566 ?
K14 O47 2.59(6) 3_566 ?
K14 K13 2.66(6) 3_566 ?
K14 O74 2.69(6) 3_566 ?
K14 Co1B 2.80(5) 3_566 ?
K14 O52 2.83(5) 3_566 ?
K14 O25W 2.83(11) 2_556 ?
K14 O72 3.28(5) 3_566 ?
K14 O49 3.29(6) 3_566 ?
K14 O69 3.42(6) 3_566 ?
K14 W13 3.80(6) 3_566 ?
